data_7117477
loop_
_publ_author_name
'Franziska Volcker'
'Felix M. Muck'
'Konstantinos D. Vogiatzis'
'Karin Fink'
'Peter W. Roesky'

_publ_section_title
;
 Bi- and trimetallic rare-earth-palladium complexes ligated by
 phosphinoamides
;
_journal_name_full Chem.Commun.
_journal_page_first 11761
_journal_paper_doi 10.1039/C5cc03944d
_journal_volume 51
_journal_year 2015
_chemical_formula_moiety 'C108 H92 N6 P6 Pd2 Y, C16 H32 Li O4'
_chemical_formula_sum 'C124 H124 Li N6 O4 P6 Pd2 Y'
_chemical_formula_weight 2256.75
_space_group_crystal_system monoclinic
_space_group_IT_number 14
_space_group_name_Hall '-P 2ybc'
_space_group_name_H-M_alt 'P 1 21/c 1'
_symmetry_space_group_name_Hall '-P 2ybc'
_symmetry_space_group_name_H-M 'P 1 21/c 1'
_atom_sites_solution_hydrogens mixed
_audit_creation_date 2015-05-05
_audit_creation_method
;
Olex2 1.2
(compiled 2015.01.26 svn.r3150 for OlexSys, GUI svn.r4998)
;
_audit_update_record
;
2015-05-12 deposited with the CCDC.
2015-06-08 downloaded from the CCDC.
;
_cell_angle_alpha 90
_cell_angle_beta 106.14(3)
_cell_angle_gamma 90
_cell_formula_units_Z 4
_cell_length_a 28.427(6)
_cell_length_b 14.576(3)
_cell_length_c 29.040(6)
_cell_measurement_reflns_used 32017
_cell_measurement_temperature 150
_cell_measurement_theta_max 25.13
_cell_measurement_theta_min 1.44
_cell_volume 11559(5)
_computing_cell_refinement 'STOE X-AREA, PLATON (A.L.Spek, 2009)'
_computing_data_collection 'STOE X-AREA'
_computing_data_reduction 'STOE X-RED & X-SHAPE, PLATON (A.L.Spek, 2009)'
_computing_molecular_graphics 'Diamond 2/3, Olex2 (Dolomanov et al., 2009)'
_computing_publication_material 'MS Word, Olex2 (Dolomanov et al., 2009)'
_computing_structure_refinement 'SHELXL-2014/7 (Sheldrick, 2008)'
_computing_structure_solution 'SHELXS-2014/7 (Sheldrick, 2008)'
_diffrn_ambient_temperature 150
_diffrn_detector 'image plate (34cm diameter)'
_diffrn_detector_area_resol_mean 6.67
_diffrn_detector_type 'STOE image plate'
_diffrn_measured_fraction_theta_full 1.000
_diffrn_measured_fraction_theta_max 0.995
_diffrn_measurement_device 'two-circle goniometer'
_diffrn_measurement_device_type 'STOE IPDS2'
_diffrn_measurement_method '\w scans'
_diffrn_radiation_collimation '0.5mm monocapillary'
_diffrn_radiation_monochromator 'plane graphite'
_diffrn_radiation_type MoK\a
_diffrn_radiation_wavelength 0.71073
_diffrn_reflns_av_R_equivalents 0.1160
_diffrn_reflns_av_unetI/netI 0.1144
_diffrn_reflns_laue_measured_fraction_full 1.000
_diffrn_reflns_laue_measured_fraction_max 0.995
_diffrn_reflns_limit_h_max 35
_diffrn_reflns_limit_h_min -35
_diffrn_reflns_limit_k_max 18
_diffrn_reflns_limit_k_min -18
_diffrn_reflns_limit_l_max 36
_diffrn_reflns_limit_l_min -35
_diffrn_reflns_number 93327
_diffrn_reflns_point_group_measured_fraction_full 1.000
_diffrn_reflns_point_group_measured_fraction_max 0.995
_diffrn_reflns_theta_full 26.000
_diffrn_reflns_theta_max 26.768
_diffrn_reflns_theta_min 1.443
_diffrn_source 'sealed tube, 12x0.4mm long-fine focus'
_exptl_absorpt_coefficient_mu 0.942
_exptl_absorpt_correction_T_max 0.9489
_exptl_absorpt_correction_T_min 0.7768
_exptl_absorpt_correction_type integration
_exptl_absorpt_process_details 'STOE X-RED & X-SHAPE'
_exptl_crystal_colour 'yellowish green'
_exptl_crystal_colour_modifier yellowish
_exptl_crystal_colour_primary green
_exptl_crystal_density_diffrn 1.297
_exptl_crystal_density_meas .
_exptl_crystal_description prism
_exptl_crystal_F_000 4664
_exptl_crystal_size_max 0.307
_exptl_crystal_size_mid 0.223
_exptl_crystal_size_min 0.063
_refine_diff_density_max 1.123
_refine_diff_density_min -0.682
_refine_diff_density_rms 0.093
_refine_ls_extinction_coef .
_refine_ls_extinction_method none
_refine_ls_goodness_of_fit_ref 0.957
_refine_ls_hydrogen_treatment constr
_refine_ls_matrix_type full
_refine_ls_number_parameters 1399
_refine_ls_number_reflns 24548
_refine_ls_number_restraints 357
_refine_ls_restrained_S_all 0.955
_refine_ls_R_factor_all 0.1540
_refine_ls_R_factor_gt 0.0752
_refine_ls_shift/su_max 0.000
_refine_ls_shift/su_mean 0.000
_refine_ls_structure_factor_coef Fsqd
_refine_ls_weighting_details 'w=1/[\s^2^(Fo^2^)+(0.0886P)^2^] where P=(Fo^2^+2Fc^2^)/3'
_refine_ls_weighting_scheme calc
_refine_ls_wR_factor_gt 0.1614
_refine_ls_wR_factor_ref 0.1939
_reflns_Friedel_coverage 0.000
_reflns_friedel_fraction_full .
_reflns_friedel_fraction_max .
_reflns_number_gt 12407
_reflns_number_total 24548
_reflns_threshold_expression 'I > 2\s(I)'
_cod_data_source_file c5cc03944d2.cif
_cod_data_source_block 2a
_cod_original_cell_volume 11559(4)
_cod_database_code 7117477
_shelx_space_group_comment
;
The symmetry employed for this shelxl refinement is uniquely defined
by the following loop, which should always be used as a source of
symmetry information in preference to the above space-group names.
They are only intended as comments.
;
_olex2_refinement_description
;
1. Fixed Uiso
 At 1.2 times of:
  All C(H) groups, All C(H,H) groups, All N(H) groups
2. Restrained distances
 Li1B-O4B
 2 with sigma of 0.02
 O4A-Li1A
 2 with sigma of 0.02
 Li1B-Li1A
 2 with sigma of 0.02
3. Rigid bond restraints
 C37B, C38B, C39B, C40B, C41B, C42B
 with sigma for 1-2 distances of 0.004 and sigma for 1-3 distances of 0.004
4. Uiso/Uaniso restraints and constraints
C80B \\sim C81B \\sim C82B \\sim C83B \\sim C84B: within 1.7A with sigma of
0.01 and sigma for terminal atoms of 0.02
C79A \\sim C79B: within 1.7A with sigma of 0.01 and sigma for terminal atoms of
0.02
C80A \\sim C80B: within 1.7A with sigma of 0.01 and sigma for terminal atoms of
0.02
C81A \\sim C81B: within 1.7A with sigma of 0.01 and sigma for terminal atoms of
0.02
C82A \\sim C82B: within 1.7A with sigma of 0.01 and sigma for terminal atoms of
0.02
C83A \\sim C83B: within 1.7A with sigma of 0.01 and sigma for terminal atoms of
0.02
C84A \\sim C84B: within 1.7A with sigma of 0.01 and sigma for terminal atoms of
0.02
C19A \\sim C19B: within 1.7A with sigma of 0.01 and sigma for terminal atoms of
0.02
C20A \\sim C20B: within 1.7A with sigma of 0.01 and sigma for terminal atoms of
0.02
C21A \\sim C21B: within 1.7A with sigma of 0.01 and sigma for terminal atoms of
0.02
C22A \\sim C22B: within 1.7A with sigma of 0.01 and sigma for terminal atoms of
0.02
C23A \\sim C23B: within 1.7A with sigma of 0.01 and sigma for terminal atoms of
0.02
C24A \\sim C24B: within 1.7A with sigma of 0.01 and sigma for terminal atoms of
0.02
C2 \\sim C3 \\sim C4 \\sim C5: within 1.7A with sigma of 0.01 and sigma for
terminal atoms of 0.02
C32 \\sim C33 \\sim C34: within 1.7A with sigma of 0.02 and sigma for terminal
atoms of 0.04
C55A \\sim C55B: within 1.7A with sigma of 0.01 and sigma for terminal atoms of
0.02
C56A \\sim C56B: within 1.7A with sigma of 0.01 and sigma for terminal atoms of
0.02
C57B \\sim C57A: within 1.7A with sigma of 0.01 and sigma for terminal atoms of
0.02
C58B \\sim C58A: within 1.7A with sigma of 0.01 and sigma for terminal atoms of
0.02
C59B \\sim C59A: within 1.7A with sigma of 0.01 and sigma for terminal atoms of
0.02
C60B \\sim C60A: within 1.7A with sigma of 0.01 and sigma for terminal atoms of
0.02
C61A \\sim C61B: within 1.7A with sigma of 0.01 and sigma for terminal atoms of
0.02
C62A \\sim C62B: within 1.7A with sigma of 0.01 and sigma for terminal atoms of
0.02
C63A \\sim C63B: within 1.7A with sigma of 0.01 and sigma for terminal atoms of
0.02
C64A \\sim C64B: within 1.7A with sigma of 0.01 and sigma for terminal atoms of
0.02
C65A \\sim C65B: within 1.7A with sigma of 0.01 and sigma for terminal atoms of
0.02
C66A \\sim C66B: within 1.7A with sigma of 0.01 and sigma for terminal atoms of
0.02
C67A \\sim C67B: within 1.7A with sigma of 0.02 and sigma for terminal atoms of
0.04
C68A \\sim C68B: within 1.7A with sigma of 0.02 and sigma for terminal atoms of
0.04
C69A \\sim C69B: within 1.7A with sigma of 0.02 and sigma for terminal atoms of
0.04
C70A \\sim C70B: within 1.7A with sigma of 0.04 and sigma for terminal atoms of
0.08
C71A \\sim C71B: within 1.7A with sigma of 0.04 and sigma for terminal atoms of
0.08
C72A \\sim C72B: within 1.7A with sigma of 0.04 and sigma for terminal atoms of
0.08
C103 \\sim C104 \\sim C105 \\sim C106 \\sim C107 \\sim C108: within 1.7A with
sigma of 0.01 and sigma for terminal atoms of 0.02
C37B \\sim C37A: within 1.7A with sigma of 0.02 and sigma for terminal atoms of
0.04
C42B \\sim C42A: within 1.7A with sigma of 0.02 and sigma for terminal atoms of
0.04
C41B \\sim C41A: within 1.7A with sigma of 0.02 and sigma for terminal atoms of
0.04
C40B \\sim C40A: within 1.7A with sigma of 0.02 and sigma for terminal atoms of
0.04
C39B \\sim C39A: within 1.7A with sigma of 0.02 and sigma for terminal atoms of
0.04
C38B \\sim C38A: within 1.7A with sigma of 0.02 and sigma for terminal atoms of
0.04
C67B \\sim C68B \\sim C69B \\sim C70B \\sim C71B \\sim C72B: within 1.7A with
sigma of 0.04 and sigma for terminal atoms of 0.08
Uiso(C221) = Uiso(C121)
Uiso(C122) = Uiso(C222)
Uiso(C224) = Uiso(C123)
Uiso(C223) = Uiso(C124)
Uiso(O4A) = Uiso(O4B)
Uiso(Li1B) = Uiso(Li1A)
5. Others
 Fixed Sof: C19A(0.5) C24A(0.5) H24A(0.5) C23A(0.5) H23A(0.5) C22A(0.5)
 H22A(0.5) C21A(0.5) H21A(0.5) C20A(0.5) H20A(0.5) C37B(0.5) C38B(0.5)
 H38B(0.5) C39B(0.5) H39B(0.5) C40B(0.5) H40B(0.5) C41B(0.5) H41B(0.5)
 C42B(0.5) H42B(0.5) C55A(0.5) C56A(0.5) H56A(0.5) C57B(0.5) H57B(0.5)
 C58B(0.5) H58B(0.5) C59B(0.5) H59B(0.5) C60B(0.5) H60B(0.5) C61A(0.5)
 C62A(0.5) H62A(0.5) C63A(0.5) H63A(0.5) C64A(0.5) H64A(0.5) C65A(0.5)
 H65A(0.5) C66A(0.5) H66A(0.5) C67A(0.5) C68A(0.5) H68A(0.5) C69A(0.5)
 H69A(0.5) C70A(0.5) H70A(0.5) C71A(0.5) H71A(0.5) C72A(0.5) H72A(0.5)
 C79A(0.5) C80A(0.5) H80A(0.5) C81A(0.5) H81A(0.5) C82A(0.5) H82A(0.5)
 C83A(0.5) H83A(0.5) C84A(0.5) H84A(0.5) C19B(0.5) C24B(0.5) H24B(0.5)
 C23B(0.5) H23B(0.5) C22B(0.5) H22B(0.5) C21B(0.5) H21B(0.5) C20B(0.5)
 H20B(0.5) C37A(0.5) C38A(0.5) H38A(0.5) C39A(0.5) H39A(0.5) C40A(0.5)
 H40A(0.5) C41A(0.5) H41A(0.5) C42A(0.5) H42A(0.5) C55B(0.5) C56B(0.5)
 H56B(0.5) C57A(0.5) H57A(0.5) C58A(0.5) H58A(0.5) C59A(0.5) H59A(0.5)
 C60A(0.5) H60A(0.5) C61B(0.5) C62B(0.5) H62B(0.5) C63B(0.5) H63B(0.5)
 C64B(0.5) H64B(0.5) C65B(0.5) H65B(0.5) C66B(0.5) H66B(0.5) C67B(0.5)
 C68B(0.5) H68B(0.5) C69B(0.5) H69B(0.5) C70B(0.5) H70B(0.5) C71B(0.5)
 H71B(0.5) C72B(0.5) H72B(0.5) C79B(0.5) C80B(0.5) H80B(0.5) C81B(0.5)
 H81B(0.5) C82B(0.5) H82B(0.5) C83B(0.5) H83B(0.5) C84B(0.5) H84B(0.5)
 Li1A(0.5) O1A(0.5) C109(0.5) H10A(0.5) H10B(0.5) C110(0.5) H11A(0.5) H11B(0.5)
 C111(0.5) H11C(0.5) H11D(0.5) C112(0.5) H11E(0.5) H11F(0.5) O2A(0.5) C113(0.5)
 H11G(0.5) H11H(0.5) C114(0.5) H11I(0.5) H11J(0.5) C115(0.5) H11K(0.5)
 H11L(0.5) C116(0.5) H11M(0.5) H11N(0.5) O3A(0.5) C117(0.5) H11O(0.5) H11P(0.5)
 C118(0.5) H11Q(0.5) H11R(0.5) C119(0.5) H11S(0.5) H11T(0.5) C120(0.5)
 H12A(0.5) H12B(0.5) O4A(0.5) C123(0.5) H12C(0.5) H12D(0.5) C124(0.5) H12E(0.5)
 H12F(0.5) C122(0.5) H12G(0.5) H12H(0.5) C121(0.5) H12I(0.5) H12J(0.5)
 Li1B(0.5) O1B(0.5) C209(0.5) H20C(0.5) H20D(0.5) C210(0.5) H21C(0.5) H21D(0.5)
 C211(0.5) H21E(0.5) H21F(0.5) C212(0.5) H21G(0.5) H21H(0.5) O2B(0.5) C213(0.5)
 H21I(0.5) H21J(0.5) C214(0.5) H21K(0.5) H21L(0.5) C215(0.5) H21M(0.5)
 H21N(0.5) C216(0.5) H21O(0.5) H21P(0.5) O3B(0.5) C217(0.5) H21Q(0.5) H21R(0.5)
 C218(0.5) H21S(0.5) H21T(0.5) C219(0.5) H21U(0.5) H21V(0.5) C220(0.5)
 H22C(0.5) H22D(0.5) O4B(0.5) C221(0.5) H22E(0.5) H22F(0.5) C222(0.5) H22G(0.5)
 H22H(0.5) C223(0.5) H22I(0.5) H22J(0.5) C224(0.5) H22K(0.5) H22L(0.5)
6.a Riding coordinates:
 N5(H5), N6(H6)
6.b Free rotating group:
 O1A(C109,C110,C111,C112), O2A(C113,C114,C115,C116), O3A(C117,C118,C119,C120),
 O4A(C123,C124,C122,C121,Li1B), O1B(C209,C210,C211,C212), O2B(C213,C214,C215,
 C216), O3B(C217,C218,C219,C220), O4B(C221,C222,C223,C224)
6.c Secondary CH2 refined with riding coordinates:
 C109(H10A,H10B), C110(H11A,H11B), C111(H11C,H11D), C112(H11E,H11F), C113(H11G,
 H11H), C114(H11I,H11J), C115(H11K,H11L), C116(H11M,H11N), C117(H11O,H11P),
 C118(H11Q,H11R), C119(H11S,H11T), C120(H12A,H12B), C123(H12C,H12D), C124(H12E,
 H12F), C122(H12G,H12H), C121(H12I,H12J), C209(H20C,H20D), C210(H21C,H21D),
 C211(H21E,H21F), C212(H21G,H21H), C213(H21I,H21J), C214(H21K,H21L), C215(H21M,
 H21N), C216(H21O,H21P), C217(H21Q,H21R), C218(H21S,H21T), C219(H21U,H21V),
 C220(H22C,H22D), C221(H22E,H22F), C222(H22G,H22H), C223(H22I,H22J), C224(H22K,
 H22L)
6.d Aromatic/amide H refined with riding coordinates:
 C2(H2), C3(H3), C4(H4), C5(H5A), C6(H6A), C8(H8), C9(H9), C10(H10), C11(H11),
 C12(H12), C14(H14), C15(H15), C16(H16), C17(H17), C18(H18), C26(H26), C27(H27),
  C28(H28), C29(H29), C30(H30), C32(H32), C33(H33), C34(H34), C35(H35),
 C36(H36), C44(H44), C45(H45), C46(H46), C47(H47), C48(H48), C50(H50), C51(H51),
  C52(H52), C53(H53), C54(H54), C74(H74), C75(H75), C76(H76), C77(H77),
 C78(H78), C86(H86), C87(H87), C88(H88), C89(H89), C90(H90), C92(H92), C93(H93),
  C94(H94), C95(H95), C96(H96), C98(H98), C99(H99), C100(H100), C101(H101),
 C102(H102), C104(H104), C105(H105), C106(H106), C107(H107), C108(H108),
 C24A(H24A), C23A(H23A), C22A(H22A), C21A(H21A), C20A(H20A), C38B(H38B),
 C39B(H39B), C40B(H40B), C41B(H41B), C42B(H42B), C56A(H56A), C57B(H57B),
 C58B(H58B), C59B(H59B), C60B(H60B), C62A(H62A), C63A(H63A), C64A(H64A),
 C65A(H65A), C66A(H66A), C68A(H68A), C69A(H69A), C70A(H70A), C71A(H71A),
 C72A(H72A), C80A(H80A), C81A(H81A), C82A(H82A), C83A(H83A), C84A(H84A),
 C24B(H24B), C23B(H23B), C22B(H22B), C21B(H21B), C20B(H20B), C38A(H38A),
 C39A(H39A), C40A(H40A), C41A(H41A), C42A(H42A), C56B(H56B), C57A(H57A),
 C58A(H58A), C59A(H59A), C60A(H60A), C62B(H62B), C63B(H63B), C64B(H64B),
 C65B(H65B), C66B(H66B), C68B(H68B), C69B(H69B), C70B(H70B), C71B(H71B),
 C72B(H72B), C80B(H80B), C81B(H81B), C82B(H82B), C83B(H83B), C84B(H84B)
6.e Fitted hexagon refined as free rotating group:
 C19A(C24A,C23A,C22A,C21A,C20A), C55A(C56A,C57B,C58B,C59B,C60B), C61A(C62A,
 C63A,C64A,C65A,C66A), C67A(C68A,C69A,C70A,C71A,C72A), C79A(C80A,C81A,C82A,C83A,
 C84A), C19B(C24B,C23B,C22B,C21B,C20B), C55B(C56B,C57A,C58A,C59A,C60A),
 C61B(C62B,C63B,C64B,C65B,C66B), C67B(C68B,C69B,C70B,C71B,C72B), C79B(C80B,C81B,
 C82B,C83B,C84B)
;
_shelx_shelxl_version_number 2014/7
_olex2_submission_special_instructions 'No special instructions were received'

loop_
_space_group_symop_operation_xyz
'x, y, z'
'-x, y+1/2, -z+1/2'
'-x, -y, -z'
'x, -y-1/2, z-1/2'

loop_
_atom_site_label
_atom_site_type_symbol
_atom_site_fract_x
_atom_site_fract_y
_atom_site_fract_z
_atom_site_U_iso_or_equiv
_atom_site_adp_type
_atom_site_occupancy
_atom_site_site_symmetry_order
_atom_site_calc_flag
_atom_site_refinement_flags_posn
_atom_site_refinement_flags_adp
_atom_site_refinement_flags_occupancy
_atom_site_disorder_assembly
_atom_site_disorder_group
Pd1 Pd 0.13376(2) 0.76232(3) -0.08246(2) 0.04612(13) Uani 1 1 d . . . . .
Pd2 Pd 0.35080(2) 0.72927(4) 0.04145(2) 0.05579(15) Uani 1 1 d . . . . .
Y1 Y 0.24077(2) 0.77996(4) -0.01468(2) 0.04611(16) Uani 1 1 d . . . . .
P1 P 0.14777(6) 0.64977(11) -0.02423(7) 0.0482(4) Uani 1 1 d . . . . .
P2 P 0.16319(6) 0.90816(11) -0.08542(7) 0.0507(4) Uani 1 1 d . . . . .
P3 P 0.33367(6) 0.68207(12) -0.03718(7) 0.0520(4) Uani 1 1 d . . . . .
P4 P 0.32217(7) 0.84751(15) 0.07814(8) 0.0691(6) Uani 1 1 d . . . . .
P5 P 0.06385(7) 0.74222(12) -0.14817(7) 0.0556(4) Uani 1 1 d . . . . .
P6 P 0.41784(7) 0.65792(16) 0.09438(9) 0.0721(6) Uani 1 1 d . . . . .
N1 N 0.20102(19) 0.6664(4) 0.0167(2) 0.0517(13) Uani 1 1 d . . . . .
N2 N 0.22309(19) 0.9121(3) -0.0614(2) 0.0572(15) Uani 1 1 d . . . . .
N3 N 0.27658(18) 0.7067(4) -0.0671(2) 0.0521(13) Uani 1 1 d . . . . .
N4 N 0.26255(19) 0.8616(4) 0.0572(2) 0.0600(16) Uani 1 1 d . . . . .
N5 N 0.0796(2) 0.7529(4) -0.2004(2) 0.0697(17) Uani 1 1 d . . . . .
H5 H 0.1074 0.7230 -0.1962 0.084 Uiso 1 1 d R . . . .
N6 N 0.4115(3) 0.6498(6) 0.1504(3) 0.090(2) Uani 1 1 d . . . . .
H6 H 0.4061 0.7060 0.1589 0.108 Uiso 1 1 d R . . . .
C1 C 0.2172(3) 0.6256(5) 0.0622(3) 0.065(2) Uani 1 1 d . . . . .
C2 C 0.1892(4) 0.6232(8) 0.0946(4) 0.102(3) Uani 1 1 d . U . . .
H2 H 0.1571 0.6481 0.0856 0.123 Uiso 1 1 calc R . . . .
C3 C 0.2079(4) 0.5842(9) 0.1409(4) 0.121(3) Uani 1 1 d . U . . .
H3 H 0.1888 0.5836 0.1631 0.145 Uiso 1 1 calc R . . . .
C4 C 0.2549(4) 0.5467(10) 0.1532(4) 0.126(3) Uani 1 1 d . U . . .
H4 H 0.2674 0.5176 0.1835 0.151 Uiso 1 1 calc R . . . .
C5 C 0.2831(4) 0.5515(9) 0.1218(4) 0.117(3) Uani 1 1 d . U . . .
H5A H 0.3158 0.5292 0.1314 0.140 Uiso 1 1 calc R . . . .
C6 C 0.2649(3) 0.5877(6) 0.0775(3) 0.077(2) Uani 1 1 d . . . . .
H6A H 0.2847 0.5876 0.0559 0.093 Uiso 1 1 calc R . . . .
C7 C 0.0951(2) 0.6635(5) 0.0009(3) 0.0538(16) Uani 1 1 d . . . . .
C8 C 0.0712(3) 0.5928(6) 0.0173(3) 0.072(2) Uani 1 1 d . . . . .
H8 H 0.0832 0.5318 0.0179 0.086 Uiso 1 1 calc R . . . .
C9 C 0.0296(3) 0.6104(8) 0.0330(3) 0.088(3) Uani 1 1 d . . . . .
H9 H 0.0133 0.5617 0.0440 0.105 Uiso 1 1 calc R . . . .
C10 C 0.0127(3) 0.6996(8) 0.0323(4) 0.091(3) Uani 1 1 d . . . . .
H10 H -0.0158 0.7117 0.0422 0.110 Uiso 1 1 calc R . . . .
C11 C 0.0362(3) 0.7697(7) 0.0176(3) 0.082(2) Uani 1 1 d . . . . .
H11 H 0.0251 0.8310 0.0185 0.098 Uiso 1 1 calc R . . . .
C12 C 0.0764(2) 0.7512(5) 0.0014(3) 0.0584(18) Uani 1 1 d . . . . .
H12 H 0.0919 0.8006 -0.0099 0.070 Uiso 1 1 calc R . . . .
C13 C 0.1448(2) 0.5254(4) -0.0379(2) 0.0517(16) Uani 1 1 d . . . . .
C14 C 0.1022(3) 0.4866(5) -0.0665(3) 0.067(2) Uani 1 1 d . . . . .
H14 H 0.0741 0.5239 -0.0786 0.080 Uiso 1 1 calc R . . . .
C15 C 0.1000(4) 0.3938(5) -0.0779(3) 0.077(2) Uani 1 1 d . . . . .
H15 H 0.0702 0.3677 -0.0967 0.092 Uiso 1 1 calc R . . . .
C16 C 0.1408(4) 0.3400(6) -0.0619(4) 0.090(3) Uani 1 1 d . . . . .
H16 H 0.1391 0.2766 -0.0696 0.109 Uiso 1 1 calc R . . . .
C17 C 0.1837(4) 0.3766(6) -0.0352(4) 0.096(3) Uani 1 1 d . . . . .
H17 H 0.2120 0.3392 -0.0250 0.115 Uiso 1 1 calc R . . . .
C18 C 0.1860(3) 0.4707(5) -0.0225(3) 0.074(2) Uani 1 1 d . . . . .
H18 H 0.2158 0.4963 -0.0034 0.089 Uiso 1 1 calc R . . . .
C25 C 0.1517(2) 0.9512(4) -0.1473(3) 0.0549(18) Uani 1 1 d . . . . .
C26 C 0.1200(3) 1.0208(6) -0.1681(4) 0.089(3) Uani 1 1 d . . . . .
H26 H 0.1042 1.0558 -0.1491 0.107 Uiso 1 1 calc R . . . .
C27 C 0.1108(4) 1.0405(8) -0.2178(4) 0.109(4) Uani 1 1 d . . . . .
H27 H 0.0890 1.0886 -0.2320 0.131 Uiso 1 1 calc R . . . .
C28 C 0.1334(4) 0.9897(8) -0.2452(4) 0.094(3) Uani 1 1 d . . . . .
H28 H 0.1264 1.0016 -0.2786 0.113 Uiso 1 1 calc R . . . .
C29 C 0.1659(3) 0.9222(7) -0.2250(4) 0.083(2) Uani 1 1 d . . . . .
H29 H 0.1827 0.8891 -0.2438 0.100 Uiso 1 1 calc R . . . .
C30 C 0.1739(3) 0.9029(5) -0.1776(3) 0.066(2) Uani 1 1 d . . . . .
H30 H 0.1957 0.8542 -0.1642 0.079 Uiso 1 1 calc R . . . .
C31 C 0.1347(3) 0.9937(5) -0.0554(3) 0.0606(19) Uani 1 1 d . . . . .
C32 C 0.1629(3) 1.0400(6) -0.0157(4) 0.094(3) Uani 1 1 d . U . . .
H32 H 0.1973 1.0304 -0.0055 0.113 Uiso 1 1 calc R . . . .
C33 C 0.1416(4) 1.1000(8) 0.0093(4) 0.112(4) Uani 1 1 d . U . . .
H33 H 0.1615 1.1322 0.0361 0.135 Uiso 1 1 calc R . . . .
C34 C 0.0923(4) 1.1132(7) -0.0040(4) 0.101(3) Uani 1 1 d . U . . .
H34 H 0.0782 1.1552 0.0133 0.121 Uiso 1 1 calc R . . . .
C35 C 0.0625(3) 1.0665(6) -0.0425(3) 0.082(3) Uani 1 1 d . . . . .
H35 H 0.0280 1.0746 -0.0514 0.099 Uiso 1 1 calc R . . . .
C36 C 0.0845(3) 1.0068(5) -0.0681(3) 0.064(2) Uani 1 1 d . . . . .
H36 H 0.0645 0.9744 -0.0948 0.077 Uiso 1 1 calc R . . . .
C43 C 0.3433(3) 0.5603(5) -0.0491(3) 0.066(2) Uani 1 1 d . . . . .
C44 C 0.3036(4) 0.5019(5) -0.0585(4) 0.083(3) Uani 1 1 d . . . . .
H44 H 0.2719 0.5247 -0.0602 0.100 Uiso 1 1 calc R . . . .
C45 C 0.3109(5) 0.4069(7) -0.0657(5) 0.125(4) Uani 1 1 d . . . . .
H45 H 0.2839 0.3658 -0.0730 0.150 Uiso 1 1 calc R . . . .
C46 C 0.3584(7) 0.3745(8) -0.0618(6) 0.151(6) Uani 1 1 d . . . . .
H46 H 0.3638 0.3114 -0.0669 0.181 Uiso 1 1 calc R . . . .
C47 C 0.3955(5) 0.4327(8) -0.0510(6) 0.138(5) Uani 1 1 d . . . . .
H47 H 0.4275 0.4095 -0.0478 0.165 Uiso 1 1 calc R . . . .
C48 C 0.3903(3) 0.5253(6) -0.0441(4) 0.091(3) Uani 1 1 d . . . . .
H48 H 0.4180 0.5646 -0.0361 0.109 Uiso 1 1 calc R . . . .
C49 C 0.3792(2) 0.7361(5) -0.0645(3) 0.0571(17) Uani 1 1 d . . . . .
C50 C 0.3882(3) 0.7061(5) -0.1068(3) 0.0639(19) Uani 1 1 d . . . . .
H50 H 0.3711 0.6546 -0.1234 0.077 Uiso 1 1 calc R . . . .
C51 C 0.4223(3) 0.7521(7) -0.1247(3) 0.078(2) Uani 1 1 d . . . . .
H51 H 0.4283 0.7314 -0.1535 0.094 Uiso 1 1 calc R . . . .
C52 C 0.4476(3) 0.8270(8) -0.1012(4) 0.089(3) Uani 1 1 d . . . . .
H52 H 0.4711 0.8571 -0.1135 0.107 Uiso 1 1 calc R . . . .
C53 C 0.4383(3) 0.8577(6) -0.0599(4) 0.079(2) Uani 1 1 d . . . . .
H53 H 0.4550 0.9102 -0.0440 0.094 Uiso 1 1 calc R . . . .
C54 C 0.4046(3) 0.8127(6) -0.0411(3) 0.070(2) Uani 1 1 d . . . . .
H54 H 0.3988 0.8342 -0.0123 0.084 Uiso 1 1 calc R . . . .
C73 C 0.0530(3) 0.7389(5) -0.2490(3) 0.0633(19) Uani 1 1 d . . . . .
C74 C 0.0024(3) 0.7289(5) -0.2635(3) 0.067(2) Uani 1 1 d . . . . .
H74 H -0.0156 0.7298 -0.2404 0.080 Uiso 1 1 calc R . . . .
C75 C -0.0219(4) 0.7177(6) -0.3117(3) 0.085(3) Uani 1 1 d . . . . .
H75 H -0.0566 0.7126 -0.3215 0.102 Uiso 1 1 calc R . . . .
C76 C 0.0039(5) 0.7138(6) -0.3459(3) 0.094(3) Uani 1 1 d . . . . .
H76 H -0.0127 0.7033 -0.3786 0.113 Uiso 1 1 calc R . . . .
C77 C 0.0543(4) 0.7255(6) -0.3313(3) 0.085(3) Uani 1 1 d . . . . .
H77 H 0.0721 0.7265 -0.3546 0.103 Uiso 1 1 calc R . . . .
C78 C 0.0792(3) 0.7360(6) -0.2828(3) 0.077(2) Uani 1 1 d . . . . .
H78 H 0.1138 0.7412 -0.2730 0.093 Uiso 1 1 calc R . . . .
C85 C 0.0182(3) 0.8323(5) -0.1523(3) 0.0583(18) Uani 1 1 d . . . . .
C86 C -0.0049(3) 0.8396(6) -0.1147(4) 0.079(2) Uani 1 1 d . . . . .
H86 H 0.0013 0.7942 -0.0903 0.095 Uiso 1 1 calc R . . . .
C87 C -0.0358(3) 0.9106(7) -0.1131(4) 0.091(3) Uani 1 1 d . . . . .
H87 H -0.0516 0.9136 -0.0883 0.109 Uiso 1 1 calc R . . . .
C88 C -0.0438(3) 0.9769(7) -0.1475(5) 0.094(3) Uani 1 1 d . . . . .
H88 H -0.0658 1.0254 -0.1466 0.113 Uiso 1 1 calc R . . . .
C89 C -0.0210(3) 0.9758(6) -0.1834(4) 0.082(3) Uani 1 1 d . . . . .
H89 H -0.0263 1.0237 -0.2064 0.098 Uiso 1 1 calc R . . . .
C90 C 0.0107(3) 0.9020(5) -0.1855(3) 0.075(2) Uani 1 1 d . . . . .
H90 H 0.0269 0.9005 -0.2101 0.090 Uiso 1 1 calc R . . . .
C91 C 0.4409(4) 0.6073(8) 0.1925(4) 0.101(3) Uani 1 1 d . . . . .
C92 C 0.4213(5) 0.5987(9) 0.2301(4) 0.121(4) Uani 1 1 d . . . . .
H92 H 0.3889 0.6196 0.2271 0.145 Uiso 1 1 calc R . . . .
C93 C 0.4488(7) 0.5589(12) 0.2735(6) 0.154(6) Uani 1 1 d . . . . .
H93 H 0.4351 0.5538 0.2997 0.184 Uiso 1 1 calc R . . . .
C94 C 0.4947(8) 0.5281(15) 0.2778(6) 0.188(8) Uani 1 1 d . . . . .
H94 H 0.5134 0.5031 0.3074 0.226 Uiso 1 1 calc R . . . .
C95 C 0.5144(6) 0.5326(13) 0.2403(6) 0.170(7) Uani 1 1 d . . . . .
H95 H 0.5462 0.5087 0.2433 0.204 Uiso 1 1 calc R . . . .
C96 C 0.4871(4) 0.5730(10) 0.1968(5) 0.138(5) Uani 1 1 d . . . . .
H96 H 0.5007 0.5765 0.1704 0.166 Uiso 1 1 calc R . . . .
C97 C 0.4740(3) 0.7239(6) 0.1004(3) 0.075(2) Uani 1 1 d . . . . .
C98 C 0.4915(3) 0.7356(6) 0.0603(4) 0.086(3) Uani 1 1 d . . . . .
H98 H 0.4763 0.7036 0.0316 0.104 Uiso 1 1 calc R . . . .
C99 C 0.5305(3) 0.7933(7) 0.0620(5) 0.100(3) Uani 1 1 d . . . . .
H99 H 0.5434 0.7977 0.0352 0.120 Uiso 1 1 calc R . . . .
C100 C 0.5511(4) 0.8451(9) 0.1030(6) 0.122(4) Uani 1 1 d . . . . .
H100 H 0.5768 0.8872 0.1037 0.146 Uiso 1 1 calc R . . . .
C101 C 0.5342(4) 0.8347(10) 0.1420(6) 0.129(5) Uani 1 1 d . . . . .
H101 H 0.5484 0.8690 0.1703 0.154 Uiso 1 1 calc R . . . .
C102 C 0.4956(3) 0.7732(8) 0.1405(4) 0.100(3) Uani 1 1 d . . . . .
H102 H 0.4843 0.7659 0.1682 0.120 Uiso 1 1 calc R . . . .
C103 C 0.4342(3) 0.5415(6) 0.0827(4) 0.093(2) Uani 1 1 d . U . . .
C104 C 0.4813(4) 0.5127(7) 0.0834(5) 0.111(3) Uani 1 1 d . U . . .
H104 H 0.5077 0.5553 0.0905 0.133 Uiso 1 1 calc R . . . .
C105 C 0.4894(4) 0.4221(8) 0.0737(5) 0.126(3) Uani 1 1 d . U . . .
H105 H 0.5213 0.4033 0.0732 0.151 Uiso 1 1 calc R . . . .
C106 C 0.4529(5) 0.3599(8) 0.0650(5) 0.131(3) Uani 1 1 d . U . . .
H106 H 0.4592 0.2977 0.0589 0.158 Uiso 1 1 calc R . . . .
C107 C 0.4064(5) 0.3868(8) 0.0649(5) 0.121(3) Uani 1 1 d . U . . .
H107 H 0.3807 0.3429 0.0598 0.145 Uiso 1 1 calc R . . . .
C108 C 0.3973(4) 0.4772(7) 0.0723(4) 0.100(3) Uani 1 1 d . U . . .
H108 H 0.3647 0.4959 0.0703 0.120 Uiso 1 1 calc R . . . .
C19A C 0.2585(7) 0.9840(13) -0.0592(7) 0.054(5) Uani 0.5 1 d . U P A 1
C24A C 0.3081(7) 0.9657(12) -0.0513(9) 0.072(6) Uani 0.5 1 d G U P A 1
H24A H 0.3200 0.9050 -0.0442 0.087 Uiso 0.5 1 calc R . P A 1
C23A C 0.3402(6) 1.0363(15) -0.0538(9) 0.094(7) Uani 0.5 1 d G U P A 1
H23A H 0.3741 1.0238 -0.0484 0.113 Uiso 0.5 1 calc R . P A 1
C22A C 0.3226(8) 1.1251(14) -0.0642(8) 0.098(7) Uani 0.5 1 d G U P A 1
H22A H 0.3446 1.1734 -0.0659 0.118 Uiso 0.5 1 calc R . P A 1
C21A C 0.2730(9) 1.1434(11) -0.0721(7) 0.094(7) Uani 0.5 1 d G U P A 1
H21A H 0.2611 1.2042 -0.0791 0.113 Uiso 0.5 1 calc R . P A 1
C20A C 0.2410(6) 1.0729(15) -0.0696(6) 0.076(6) Uani 0.5 1 d G U P A 1
H20A H 0.2071 1.0854 -0.0749 0.091 Uiso 0.5 1 calc R . P A 1
C37B C 0.2542(11) 0.6788(12) -0.1166(13) 0.046(4) Uani 0.5 1 d . U P B 1
C38B C 0.2091(12) 0.633(3) -0.1284(12) 0.062(4) Uani 0.5 1 d . U P B 1
H38B H 0.1932 0.6185 -0.1046 0.074 Uiso 0.5 1 calc R . P B 1
C39B C 0.1890(11) 0.611(2) -0.1745(10) 0.076(6) Uani 0.5 1 d . U P B 1
H39B H 0.1639 0.5655 -0.1812 0.092 Uiso 0.5 1 calc R . P B 1
C40B C 0.2021(10) 0.648(3) -0.2132(11) 0.086(7) Uani 0.5 1 d . U P B 1
H40B H 0.1829 0.6390 -0.2454 0.103 Uiso 0.5 1 calc R . P B 1
C41B C 0.2428(10) 0.698(2) -0.2028(10) 0.083(6) Uani 0.5 1 d . U P B 1
H41B H 0.2552 0.7189 -0.2281 0.099 Uiso 0.5 1 calc R . P B 1
C42B C 0.2684(9) 0.7197(13) -0.1549(9) 0.059(4) Uani 0.5 1 d . U P B 1
H42B H 0.2949 0.7618 -0.1484 0.070 Uiso 0.5 1 calc R . P B 1
C55A C 0.2313(8) 0.9212(11) 0.0765(7) 0.055(5) Uani 0.5 1 d . U P C 1
C56A C 0.1828(8) 0.8933(10) 0.0674(8) 0.067(6) Uani 0.5 1 d G U P C 1
H56A H 0.1708 0.8445 0.0457 0.080 Uiso 0.5 1 calc R . P C 1
C57B C 0.1520(6) 0.9369(11) 0.0902(11) 0.084(7) Uani 0.5 1 d G U P C 1
H57B H 0.1188 0.9178 0.0840 0.101 Uiso 0.5 1 calc R . P C 1
C58B C 0.1696(7) 1.0083(11) 0.1220(10) 0.102(9) Uani 0.5 1 d G U P C 1
H58B H 0.1485 1.0381 0.1376 0.122 Uiso 0.5 1 calc R . P C 1
C59B C 0.2181(7) 1.0362(10) 0.1311(7) 0.083(7) Uani 0.5 1 d G U P C 1
H59B H 0.2301 1.0850 0.1528 0.100 Uiso 0.5 1 calc R . P C 1
C60B C 0.2489(6) 0.9926(11) 0.1083(6) 0.061(5) Uani 0.5 1 d G U P C 1
H60B H 0.2821 1.0117 0.1145 0.074 Uiso 0.5 1 calc R . P C 1
C61A C 0.3541(7) 0.9457(10) 0.0807(7) 0.062(5) Uani 0.5 1 d . U P D 1
C62A C 0.3308(6) 1.0299(12) 0.0692(6) 0.082(5) Uani 0.5 1 d G U P D 1
H62A H 0.2964 1.0345 0.0643 0.098 Uiso 0.5 1 calc R . P D 1
C63A C 0.3578(8) 1.1073(10) 0.0649(6) 0.112(7) Uani 0.5 1 d G U P D 1
H63A H 0.3419 1.1649 0.0570 0.135 Uiso 0.5 1 calc R . P D 1
C64A C 0.4081(8) 1.1006(13) 0.0721(7) 0.117(8) Uani 0.5 1 d G U P D 1
H64A H 0.4266 1.1535 0.0691 0.140 Uiso 0.5 1 calc R . P D 1
C65A C 0.4314(6) 1.0164(16) 0.0836(8) 0.098(7) Uani 0.5 1 d G U P D 1
H65A H 0.4658 1.0118 0.0885 0.117 Uiso 0.5 1 calc R . P D 1
C66A C 0.4044(7) 0.9390(12) 0.0879(8) 0.073(5) Uani 0.5 1 d G U P D 1
H66A H 0.4203 0.8815 0.0957 0.088 Uiso 0.5 1 calc R . P D 1
C67A C 0.3352(9) 0.8476(13) 0.1396(5) 0.052(5) Uani 0.5 1 d . U P D 1
C68A C 0.3022(7) 0.7986(11) 0.1575(7) 0.070(6) Uani 0.5 1 d G U P D 1
H68A H 0.2730 0.7752 0.1362 0.084 Uiso 0.5 1 calc R . P D 1
C69A C 0.3119(7) 0.7840(12) 0.2065(7) 0.097(7) Uani 0.5 1 d G U P D 1
H69A H 0.2893 0.7505 0.2188 0.116 Uiso 0.5 1 calc R . P D 1
C70A C 0.3546(8) 0.8183(15) 0.2377(5) 0.101(9) Uani 0.5 1 d G U P D 1
H70A H 0.3612 0.8083 0.2712 0.121 Uiso 0.5 1 calc R . P D 1
C71A C 0.3876(7) 0.8673(17) 0.2197(7) 0.099(8) Uani 0.5 1 d G U P D 1
H71A H 0.4168 0.8907 0.2410 0.119 Uiso 0.5 1 calc R . P D 1
C72A C 0.3779(8) 0.8819(17) 0.1707(7) 0.084(7) Uani 0.5 1 d G U P D 1
H72A H 0.4005 0.9154 0.1584 0.100 Uiso 0.5 1 calc R . P D 1
C79A C 0.0242(11) 0.6376(17) -0.1552(11) 0.069(5) Uani 0.5 1 d . U P E 1
C80A C -0.0118(11) 0.6264(18) -0.1316(10) 0.086(6) Uani 0.5 1 d G U P E 1
H80A H -0.0197 0.6757 -0.1136 0.103 Uiso 0.5 1 calc R . P E 1
C81A C -0.0363(9) 0.543(2) -0.1343(8) 0.105(7) Uani 0.5 1 d G U P E 1
H81A H -0.0609 0.5356 -0.1182 0.126 Uiso 0.5 1 calc R . P E 1
C82A C -0.0248(7) 0.4711(17) -0.1606(8) 0.097(7) Uani 0.5 1 d G U P E 1
H82A H -0.0415 0.4142 -0.1624 0.116 Uiso 0.5 1 calc R . P E 1
C83A C 0.0112(7) 0.4823(18) -0.1841(9) 0.098(7) Uani 0.5 1 d G U P E 1
H83A H 0.0191 0.4330 -0.2021 0.117 Uiso 0.5 1 calc R . P E 1
C84A C 0.0357(8) 0.566(2) -0.1814(11) 0.088(6) Uani 0.5 1 d G U P E 1
H84A H 0.0603 0.5731 -0.1976 0.106 Uiso 0.5 1 calc R . P E 1
C19B C 0.2513(7) 0.9854(13) -0.0770(6) 0.050(5) Uani 0.5 1 d . U P A 2
C24B C 0.2999(7) 0.9588(11) -0.0685(8) 0.070(6) Uani 0.5 1 d G U P A 2
H24B H 0.3093 0.8976 -0.0591 0.084 Uiso 0.5 1 calc R . P A 2
C23B C 0.3348(6) 1.0218(15) -0.0736(8) 0.087(7) Uani 0.5 1 d G U P A 2
H23B H 0.3680 1.0036 -0.0677 0.104 Uiso 0.5 1 calc R . P A 2
C22B C 0.3210(7) 1.1115(13) -0.0874(7) 0.079(6) Uani 0.5 1 d G U P A 2
H22B H 0.3449 1.1545 -0.0909 0.095 Uiso 0.5 1 calc R . P A 2
C21B C 0.2724(8) 1.1381(11) -0.0960(6) 0.076(6) Uani 0.5 1 d G U P A 2
H21B H 0.2630 1.1993 -0.1053 0.091 Uiso 0.5 1 calc R . P A 2
C20B C 0.2375(6) 1.0750(14) -0.0908(5) 0.062(5) Uani 0.5 1 d G U P A 2
H20B H 0.2043 1.0932 -0.0967 0.074 Uiso 0.5 1 calc R . P A 2
C37A C 0.2565(10) 0.7096(12) -0.1170(13) 0.044(5) Uani 0.5 1 d . U P B 2
C38A C 0.2189(14) 0.646(3) -0.1376(13) 0.074(6) Uani 0.5 1 d . U P B 2
H38A H 0.2089 0.6034 -0.1175 0.089 Uiso 0.5 1 calc R . P B 2
C39A C 0.1957(11) 0.644(2) -0.1883(11) 0.076(7) Uani 0.5 1 d . U P B 2
H39A H 0.1659 0.6125 -0.2014 0.091 Uiso 0.5 1 calc R . P B 2
C40A C 0.2189(11) 0.691(3) -0.2169(10) 0.091(8) Uani 0.5 1 d . U P B 2
H40A H 0.2078 0.6852 -0.2508 0.110 Uiso 0.5 1 calc R . P B 2
C41A C 0.2573(8) 0.746(2) -0.1966(9) 0.083(7) Uani 0.5 1 d . U P B 2
H41A H 0.2721 0.7783 -0.2174 0.100 Uiso 0.5 1 calc R . P B 2
C42A C 0.2766(9) 0.7591(15) -0.1480(9) 0.065(5) Uani 0.5 1 d . U P B 2
H42A H 0.3029 0.8007 -0.1360 0.077 Uiso 0.5 1 calc R . P B 2
C55B C 0.2322(8) 0.8922(11) 0.0883(6) 0.056(5) Uani 0.5 1 d . U P C 2
C56B C 0.1839(8) 0.8624(11) 0.0758(8) 0.072(6) Uani 0.5 1 d G U P C 2
H56B H 0.1731 0.8177 0.0514 0.086 Uiso 0.5 1 calc R . P C 2
C57A C 0.1513(6) 0.8981(12) 0.0991(11) 0.092(8) Uani 0.5 1 d G U P C 2
H57A H 0.1183 0.8777 0.0905 0.110 Uiso 0.5 1 calc R . P C 2
C58A C 0.1671(7) 0.9636(12) 0.1348(10) 0.108(9) Uani 0.5 1 d G U P C 2
H58A H 0.1448 0.9880 0.1507 0.129 Uiso 0.5 1 calc R . P C 2
C59A C 0.2154(8) 0.9934(11) 0.1474(7) 0.093(8) Uani 0.5 1 d G U P C 2
H59A H 0.2262 1.0382 0.1718 0.112 Uiso 0.5 1 calc R . P C 2
C60A C 0.2480(6) 0.9577(11) 0.1241(6) 0.068(5) Uani 0.5 1 d G U P C 2
H60A H 0.2810 0.9781 0.1327 0.081 Uiso 0.5 1 calc R . P C 2
C61B C 0.3559(7) 0.9613(10) 0.0633(6) 0.065(5) Uani 0.5 1 d . U P D 2
C62B C 0.3303(6) 1.0411(12) 0.0460(5) 0.069(4) Uani 0.5 1 d G U P D 2
H62B H 0.2958 1.0433 0.0407 0.083 Uiso 0.5 1 calc R . P D 2
C63B C 0.3552(7) 1.1177(10) 0.0364(5) 0.099(6) Uani 0.5 1 d G U P D 2
H63B H 0.3377 1.1722 0.0246 0.119 Uiso 0.5 1 calc R . P D 2
C64B C 0.4056(7) 1.1144(12) 0.0441(6) 0.112(8) Uani 0.5 1 d G U P D 2
H64B H 0.4226 1.1668 0.0375 0.135 Uiso 0.5 1 calc R . P D 2
C65B C 0.4312(6) 1.0347(16) 0.0614(7) 0.094(7) Uani 0.5 1 d G U P D 2
H65B H 0.4657 1.0325 0.0666 0.113 Uiso 0.5 1 calc R . P D 2
C66B C 0.4064(7) 0.9581(13) 0.0710(8) 0.068(5) Uani 0.5 1 d G U P D 2
H66B H 0.4239 0.9035 0.0828 0.082 Uiso 0.5 1 calc R . P D 2
C67B C 0.3335(9) 0.8167(14) 0.1487(5) 0.071(6) Uani 0.5 1 d . U P D 2
C68B C 0.3018(7) 0.7562(11) 0.1620(6) 0.069(6) Uani 0.5 1 d G U P D 2
H68B H 0.2750 0.7306 0.1384 0.083 Uiso 0.5 1 calc R . P D 2
C69B C 0.3095(6) 0.7332(11) 0.2100(6) 0.083(6) Uani 0.5 1 d G U P D 2
H69B H 0.2879 0.6919 0.2192 0.099 Uiso 0.5 1 calc R . P D 2
C70B C 0.3488(8) 0.7707(15) 0.2446(5) 0.101(8) Uani 0.5 1 d G U P D 2
H70B H 0.3541 0.7550 0.2774 0.122 Uiso 0.5 1 calc R . P D 2
C71B C 0.3805(8) 0.8312(16) 0.2312(6) 0.100(8) Uani 0.5 1 d G U P D 2
H71B H 0.4073 0.8568 0.2549 0.120 Uiso 0.5 1 calc R . P D 2
C72B C 0.3728(8) 0.8542(16) 0.1832(7) 0.074(6) Uani 0.5 1 d G U P D 2
H72B H 0.3944 0.8955 0.1741 0.089 Uiso 0.5 1 calc R . P D 2
C79B C 0.0311(11) 0.6353(18) -0.1611(12) 0.068(5) Uani 0.5 1 d . U P E 2
C80B C -0.0117(11) 0.6182(16) -0.1482(9) 0.083(6) Uani 0.5 1 d G U P E 2
H80B H -0.0266 0.6659 -0.1350 0.100 Uiso 0.5 1 calc R . P E 2
C81B C -0.0326(8) 0.5313(17) -0.1547(7) 0.087(5) Uani 0.5 1 d G U P E 2
H81B H -0.0618 0.5196 -0.1459 0.105 Uiso 0.5 1 calc R . P E 2
C82B C -0.0108(7) 0.4615(15) -0.1741(8) 0.089(6) Uani 0.5 1 d G U P E 2
H82B H -0.0251 0.4020 -0.1786 0.107 Uiso 0.5 1 calc R . P E 2
C83B C 0.0320(6) 0.4786(19) -0.1870(9) 0.090(5) Uani 0.5 1 d G U P E 2
H83B H 0.0469 0.4309 -0.2002 0.109 Uiso 0.5 1 calc R . P E 2
C84B C 0.0529(8) 0.565(2) -0.1805(12) 0.087(5) Uani 0.5 1 d G U P E 2
H84B H 0.0821 0.5772 -0.1893 0.104 Uiso 0.5 1 calc R . P E 2
Li1A Li 0.7517(14) 0.736(4) 0.2634(10) 0.160(13) Uiso 0.5 1 d D . P F 1
O1A O 0.8124(5) 0.7159(9) 0.2418(6) 0.122(5) Uiso 0.5 1 d . . P F 1
C109 C 0.8565(6) 0.6672(13) 0.2662(5) 0.145(10) Uiso 0.5 1 d G . P F 1
H10A H 0.8523 0.6360 0.2951 0.174 Uiso 0.5 1 calc R . P F 1
H10B H 0.8844 0.7102 0.2762 0.174 Uiso 0.5 1 calc R . P F 1
C110 C 0.8655(7) 0.5968(12) 0.2303(8) 0.156(11) Uiso 0.5 1 d G . P F 1
H11A H 0.8480 0.5386 0.2316 0.187 Uiso 0.5 1 calc R . P F 1
H11B H 0.9009 0.5839 0.2360 0.187 Uiso 0.5 1 calc R . P F 1
C111 C 0.8443(8) 0.6469(15) 0.1824(6) 0.145(10) Uiso 0.5 1 d G . P F 1
H11C H 0.8680 0.6916 0.1760 0.174 Uiso 0.5 1 calc R . P F 1
H11D H 0.8345 0.6033 0.1553 0.174 Uiso 0.5 1 calc R . P F 1
C112 C 0.7997(6) 0.6952(14) 0.1912(5) 0.182(13) Uiso 0.5 1 d G . P F 1
H11E H 0.7923 0.7523 0.1721 0.219 Uiso 0.5 1 calc R . P F 1
H11F H 0.7707 0.6547 0.1822 0.219 Uiso 0.5 1 calc R . P F 1
O2A O 0.7221(5) 0.8390(7) 0.2250(5) 0.111(5) Uiso 0.5 1 d . . P F 1
C113 C 0.7500(4) 0.9231(9) 0.2315(7) 0.135(12) Uiso 0.5 1 d G . P F 1
H11G H 0.7787 0.9166 0.2186 0.161 Uiso 0.5 1 calc R . P F 1
H11H H 0.7619 0.9390 0.2659 0.161 Uiso 0.5 1 calc R . P F 1
C114 C 0.7152(5) 0.9976(7) 0.2040(7) 0.072(4) Uiso 0.5 1 d G . P F 1
H11I H 0.7154 1.0003 0.1700 0.087 Uiso 0.5 1 calc R . P F 1
H11J H 0.7237 1.0587 0.2188 0.087 Uiso 0.5 1 calc R . P F 1
C115 C 0.6656(4) 0.9636(11) 0.2090(9) 0.147(10) Uiso 0.5 1 d G . P F 1
H11K H 0.6609 0.9811 0.2403 0.176 Uiso 0.5 1 calc R . P F 1
H11L H 0.6381 0.9877 0.1829 0.176 Uiso 0.5 1 calc R . P F 1
C116 C 0.6709(5) 0.8593(10) 0.2049(7) 0.135(9) Uiso 0.5 1 d G . P F 1
H11M H 0.6510 0.8270 0.2229 0.162 Uiso 0.5 1 calc R . P F 1
H11N H 0.6599 0.8399 0.1710 0.162 Uiso 0.5 1 calc R . P F 1
O3A O 0.7131(7) 0.6291(12) 0.2448(7) 0.166(8) Uiso 0.5 1 d . . P F 1
C117 C 0.6643(8) 0.6115(15) 0.2481(8) 0.153(11) Uiso 0.5 1 d G . P F 1
H11O H 0.6471 0.6699 0.2500 0.184 Uiso 0.5 1 calc R . P F 1
H11P H 0.6654 0.5747 0.2771 0.184 Uiso 0.5 1 calc R . P F 1
C118 C 0.6378(5) 0.5583(16) 0.2027(9) 0.176(13) Uiso 0.5 1 d G . P F 1
H11Q H 0.6224 0.6003 0.1759 0.211 Uiso 0.5 1 calc R . P F 1
H11R H 0.6125 0.5168 0.2085 0.211 Uiso 0.5 1 calc R . P F 1
C119 C 0.6803(6) 0.5042(11) 0.1926(6) 0.089(5) Uiso 0.5 1 d G . P F 1
H11S H 0.6879 0.4482 0.2126 0.107 Uiso 0.5 1 calc R . P F 1
H11T H 0.6730 0.4870 0.1583 0.107 Uiso 0.5 1 calc R . P F 1
C120 C 0.7221(6) 0.5744(15) 0.2067(8) 0.214(17) Uiso 0.5 1 d G . P F 1
H12A H 0.7541 0.5427 0.2178 0.257 Uiso 0.5 1 calc R . P F 1
H12B H 0.7224 0.6136 0.1789 0.257 Uiso 0.5 1 calc R . P F 1
O4A O 0.7677(7) 0.762(3) 0.3332(8) 0.265(8) Uiso 0.5 1 d D . P F 1
C123 C 0.8122(7) 0.782(3) 0.3701(9) 0.30(2) Uiso 0.5 1 d G . P F 1
H12C H 0.8322 0.8271 0.3587 0.363 Uiso 0.5 1 calc R . P F 1
H12D H 0.8318 0.7250 0.3795 0.363 Uiso 0.5 1 calc R . P F 1
C124 C 0.7966(11) 0.820(3) 0.4129(9) 0.189(10) Uiso 0.5 1 d G . P F 1
H12E H 0.7915 0.8872 0.4102 0.227 Uiso 0.5 1 calc R . P F 1
H12F H 0.8209 0.8055 0.4437 0.227 Uiso 0.5 1 calc R . P F 1
C122 C 0.7481(11) 0.769(3) 0.4078(9) 0.265(17) Uiso 0.5 1 d G . P F 1
H12G H 0.7537 0.7062 0.4214 0.318 Uiso 0.5 1 calc R . P F 1
H12H H 0.7265 0.8028 0.4234 0.318 Uiso 0.5 1 calc R . P F 1
C121 C 0.7266(7) 0.766(2) 0.3531(9) 0.247(15) Uiso 0.5 1 d G . P F 1
H12I H 0.7052 0.7121 0.3433 0.297 Uiso 0.5 1 calc R . P F 1
H12J H 0.7069 0.8223 0.3418 0.297 Uiso 0.5 1 calc R . P F 1
Li1B Li 0.6917(9) 0.754(3) 0.2856(11) 0.160(13) Uiso 0.5 1 d DG . P F 2
O1B O 0.6144(5) 0.7797(13) 0.2943(6) 0.140(6) Uiso 0.5 1 d . . P F 2
C209 C 0.5788(8) 0.7068(11) 0.2882(9) 0.223(17) Uiso 0.5 1 d G . P F 2
H20C H 0.5942 0.6505 0.3046 0.267 Uiso 0.5 1 calc R . P F 2
H20D H 0.5646 0.6929 0.2537 0.267 Uiso 0.5 1 calc R . P F 2
C210 C 0.5389(7) 0.7412(18) 0.3103(10) 0.183(14) Uiso 0.5 1 d G . P F 2
H21C H 0.5472 0.7277 0.3450 0.220 Uiso 0.5 1 calc R . P F 2
H21D H 0.5066 0.7140 0.2941 0.220 Uiso 0.5 1 calc R . P F 2
C211 C 0.5396(8) 0.8450(17) 0.3008(11) 0.236(19) Uiso 0.5 1 d G . P F 2
H21E H 0.5205 0.8604 0.2677 0.283 Uiso 0.5 1 calc R . P F 2
H21F H 0.5266 0.8804 0.3237 0.283 Uiso 0.5 1 calc R . P F 2
C212 C 0.5944(8) 0.8625(11) 0.3087(9) 0.187(14) Uiso 0.5 1 d G . P F 2
H21G H 0.5996 0.9152 0.2891 0.225 Uiso 0.5 1 calc R . P F 2
H21H H 0.6105 0.8762 0.3429 0.225 Uiso 0.5 1 calc R . P F 2
O2B O 0.7022(8) 0.8733(12) 0.2377(7) 0.157(7) Uiso 0.5 1 d . . P F 2
C213 C 0.6572(6) 0.923(2) 0.2190(10) 0.197(16) Uiso 0.5 1 d G . P F 2
H21I H 0.6426 0.9396 0.2452 0.236 Uiso 0.5 1 calc R . P F 2
H21J H 0.6333 0.8860 0.1951 0.236 Uiso 0.5 1 calc R . P F 2
C214 C 0.6705(11) 1.0105(16) 0.1956(12) 0.203(16) Uiso 0.5 1 d G . P F 2
H21K H 0.6805 1.0608 0.2192 0.243 Uiso 0.5 1 calc R . P F 2
H21L H 0.6429 1.0314 0.1687 0.243 Uiso 0.5 1 calc R . P F 2
C215 C 0.7137(12) 0.977(2) 0.1780(11) 0.33(4) Uiso 0.5 1 d G . P F 2
H21M H 0.7022 0.9435 0.1471 0.395 Uiso 0.5 1 calc R . P F 2
H21N H 0.7352 1.0279 0.1744 0.395 Uiso 0.5 1 calc R . P F 2
C216 C 0.7398(7) 0.9118(18) 0.2188(11) 0.155(14) Uiso 0.5 1 d G . P F 2
H21O H 0.7572 0.8626 0.2066 0.185 Uiso 0.5 1 calc R . P F 2
H21P H 0.7640 0.9461 0.2441 0.185 Uiso 0.5 1 calc R . P F 2
O3B O 0.6820(9) 0.6540(14) 0.2315(8) 0.183(9) Uiso 0.5 1 d . . P F 2
C217 C 0.6392(9) 0.6451(16) 0.1910(9) 0.182(13) Uiso 0.5 1 d G . P F 2
H21Q H 0.6404 0.6902 0.1658 0.218 Uiso 0.5 1 calc R . P F 2
H21R H 0.6091 0.6558 0.2009 0.218 Uiso 0.5 1 calc R . P F 2
C218 C 0.6400(10) 0.5470(18) 0.1721(9) 0.178(13) Uiso 0.5 1 d G . P F 2
H21S H 0.6595 0.5429 0.1488 0.214 Uiso 0.5 1 calc R . P F 2
H21T H 0.6064 0.5240 0.1571 0.214 Uiso 0.5 1 calc R . P F 2
C219 C 0.6646(14) 0.4944(13) 0.2186(13) 0.40(5) Uiso 0.5 1 d G . P F 2
H21U H 0.6409 0.4795 0.2368 0.484 Uiso 0.5 1 calc R . P F 2
H21V H 0.6802 0.4372 0.2119 0.484 Uiso 0.5 1 calc R . P F 2
C220 C 0.7028(10) 0.5644(19) 0.2454(9) 0.205(17) Uiso 0.5 1 d G . P F 2
H22C H 0.7098 0.5559 0.2805 0.246 Uiso 0.5 1 calc R . P F 2
H22D H 0.7337 0.5571 0.2364 0.246 Uiso 0.5 1 calc R . P F 2
O4B O 0.7591(9) 0.770(3) 0.3339(11) 0.265(8) Uiso 0.5 1 d D . P F 2
C221 C 0.7937(13) 0.778(3) 0.3237(8) 0.247(15) Uiso 0.5 1 d G . P F 2
H22E H 0.7896 0.8299 0.3008 0.297 Uiso 0.5 1 calc R . P F 2
H22F H 0.7992 0.7221 0.3067 0.297 Uiso 0.5 1 calc R . P F 2
C222 C 0.8369(8) 0.795(3) 0.3629(12) 0.265(17) Uiso 0.5 1 d G . P F 2
H22G H 0.8590 0.8386 0.3531 0.318 Uiso 0.5 1 calc R . P F 2
H22H H 0.8550 0.7369 0.3732 0.318 Uiso 0.5 1 calc R . P F 2
C223 C 0.8190(12) 0.835(3) 0.4039(9) 0.189(10) Uiso 0.5 1 d G . P F 2
H22I H 0.8155 0.9028 0.4011 0.227 Uiso 0.5 1 calc R . P F 2
H22J H 0.8413 0.8194 0.4356 0.227 Uiso 0.5 1 calc R . P F 2
C224 C 0.7690(13) 0.788(4) 0.3956(12) 0.30(2) Uiso 0.5 1 d G . P F 2
H22K H 0.7440 0.8285 0.4028 0.363 Uiso 0.5 1 calc R . P F 2
H22L H 0.7711 0.7297 0.4137 0.363 Uiso 0.5 1 calc R . P F 2

loop_
_atom_site_aniso_label
_atom_site_aniso_U_11
_atom_site_aniso_U_22
_atom_site_aniso_U_33
_atom_site_aniso_U_23
_atom_site_aniso_U_13
_atom_site_aniso_U_12
Pd1 0.0430(3) 0.0418(2) 0.0516(3) 0.0007(2) 0.0100(2) -0.0007(2)
Pd2 0.0431(3) 0.0628(3) 0.0604(3) -0.0080(3) 0.0126(2) 0.0044(2)
Y1 0.0387(3) 0.0432(3) 0.0550(4) -0.0050(3) 0.0108(3) 0.0008(2)
P1 0.0424(9) 0.0505(9) 0.0507(11) 0.0021(8) 0.0113(7) -0.0001(7)
P2 0.0438(9) 0.0428(8) 0.0638(12) -0.0003(8) 0.0123(8) 0.0009(7)
P3 0.0438(9) 0.0514(9) 0.0614(12) -0.0044(9) 0.0158(8) 0.0019(7)
P4 0.0423(10) 0.0855(14) 0.0749(15) -0.0320(12) 0.0084(9) 0.0009(9)
P5 0.0528(10) 0.0512(10) 0.0545(11) -0.0008(8) 0.0011(8) -0.0032(7)
P6 0.0496(11) 0.0926(15) 0.0712(15) 0.0075(12) 0.0121(10) 0.0127(10)
N1 0.044(3) 0.060(3) 0.049(3) 0.002(3) 0.012(2) 0.001(2)
N2 0.045(3) 0.040(3) 0.083(5) 0.001(3) 0.013(3) -0.001(2)
N3 0.044(3) 0.058(3) 0.054(4) -0.008(3) 0.012(2) 0.006(2)
N4 0.042(3) 0.066(4) 0.068(4) -0.026(3) 0.010(3) 0.001(3)
N5 0.062(4) 0.083(4) 0.058(4) -0.006(3) 0.006(3) 0.013(3)
N6 0.073(5) 0.124(6) 0.072(5) 0.008(5) 0.015(4) 0.014(4)
C1 0.058(4) 0.079(5) 0.050(5) 0.011(4) 0.001(4) -0.009(4)
C2 0.070(5) 0.169(8) 0.068(6) 0.029(6) 0.019(4) -0.013(5)
C3 0.088(5) 0.193(8) 0.079(6) 0.040(6) 0.020(5) -0.009(6)
C4 0.088(6) 0.191(8) 0.087(6) 0.053(6) 0.005(5) 0.002(6)
C5 0.075(6) 0.173(9) 0.091(7) 0.049(7) 0.003(5) 0.007(6)
C6 0.053(4) 0.103(6) 0.067(6) 0.025(5) 0.000(4) 0.009(4)
C7 0.051(4) 0.059(4) 0.051(4) -0.002(3) 0.014(3) -0.003(3)
C8 0.076(5) 0.077(5) 0.069(6) -0.011(4) 0.032(4) -0.018(4)
C9 0.074(6) 0.120(8) 0.082(7) -0.017(6) 0.045(5) -0.033(5)
C10 0.071(5) 0.128(9) 0.088(7) -0.027(6) 0.043(5) -0.006(6)
C11 0.060(5) 0.094(6) 0.095(7) -0.011(5) 0.028(5) 0.005(4)
C12 0.049(4) 0.070(5) 0.060(4) -0.005(4) 0.020(3) 0.000(3)
C13 0.059(4) 0.053(4) 0.045(4) 0.010(3) 0.017(3) 0.005(3)
C14 0.066(5) 0.065(5) 0.065(5) -0.005(4) 0.013(4) -0.007(4)
C15 0.104(7) 0.047(4) 0.076(6) 0.000(4) 0.018(5) -0.008(4)
C16 0.131(8) 0.051(4) 0.085(7) -0.007(5) 0.022(6) -0.006(5)
C17 0.125(8) 0.069(5) 0.085(7) 0.000(5) 0.016(6) 0.038(5)
C18 0.069(5) 0.067(5) 0.080(6) 0.007(4) 0.013(4) 0.007(4)
C25 0.043(3) 0.050(4) 0.069(5) 0.017(3) 0.011(3) -0.001(3)
C26 0.092(6) 0.087(6) 0.103(8) 0.037(6) 0.052(6) 0.039(5)
C27 0.100(8) 0.118(8) 0.110(9) 0.060(7) 0.030(7) 0.038(6)
C28 0.081(6) 0.127(8) 0.074(7) 0.029(6) 0.022(5) -0.001(6)
C29 0.086(6) 0.094(6) 0.073(6) 0.009(5) 0.027(5) -0.002(5)
C30 0.069(5) 0.063(4) 0.064(5) 0.005(4) 0.017(4) 0.008(4)
C31 0.051(4) 0.049(4) 0.077(6) 0.000(4) 0.008(4) 0.005(3)
C32 0.070(5) 0.091(6) 0.104(7) -0.042(5) -0.003(5) 0.011(4)
C33 0.098(7) 0.122(7) 0.102(7) -0.062(6) 0.004(6) 0.025(6)
C34 0.096(7) 0.101(7) 0.097(7) -0.032(6) 0.013(6) 0.035(5)
C35 0.074(5) 0.086(6) 0.084(7) -0.009(5) 0.018(5) 0.024(4)
C36 0.059(4) 0.069(5) 0.060(5) -0.011(4) 0.010(4) 0.002(3)
C43 0.066(5) 0.060(4) 0.074(6) -0.004(4) 0.025(4) 0.001(4)
C44 0.094(6) 0.055(4) 0.105(8) -0.017(5) 0.034(5) -0.006(4)
C45 0.157(12) 0.061(6) 0.170(13) -0.023(7) 0.065(10) -0.022(7)
C46 0.214(16) 0.055(6) 0.234(17) -0.008(8) 0.146(14) 0.026(8)
C47 0.157(12) 0.075(7) 0.221(16) 0.009(8) 0.119(12) 0.038(7)
C48 0.084(6) 0.072(5) 0.133(9) 0.006(6) 0.059(6) 0.023(4)
C49 0.045(3) 0.058(4) 0.063(5) 0.001(4) 0.006(3) 0.000(3)
C50 0.050(4) 0.079(5) 0.061(5) -0.003(4) 0.012(3) 0.007(3)
C51 0.057(4) 0.122(7) 0.061(5) 0.010(5) 0.026(4) -0.002(5)
C52 0.053(5) 0.132(8) 0.080(7) 0.027(6) 0.012(5) -0.017(5)
C53 0.061(5) 0.081(5) 0.092(7) 0.006(5) 0.017(5) -0.021(4)
C54 0.058(4) 0.075(5) 0.076(6) 0.000(4) 0.017(4) -0.004(4)
C73 0.072(5) 0.052(4) 0.060(5) 0.000(4) 0.008(4) 0.002(3)
C74 0.073(5) 0.055(4) 0.062(5) -0.003(4) 0.001(4) 0.000(4)
C75 0.101(7) 0.064(5) 0.073(6) -0.009(5) -0.005(5) -0.012(5)
C76 0.146(10) 0.076(6) 0.050(5) 0.001(5) 0.011(6) -0.004(6)
C77 0.126(8) 0.069(5) 0.064(6) 0.004(5) 0.032(6) 0.007(5)
C78 0.089(6) 0.076(5) 0.068(6) 0.010(5) 0.024(5) 0.021(4)
C85 0.055(4) 0.049(4) 0.065(5) 0.003(3) 0.006(4) -0.002(3)
C86 0.073(5) 0.077(5) 0.094(7) -0.003(5) 0.033(5) -0.010(4)
C87 0.075(6) 0.091(7) 0.119(9) -0.012(6) 0.048(6) 0.001(5)
C88 0.063(5) 0.093(7) 0.122(9) -0.015(7) 0.018(6) 0.009(5)
C89 0.085(6) 0.070(5) 0.081(7) 0.004(5) 0.005(5) 0.007(4)
C90 0.086(6) 0.062(5) 0.071(6) 0.002(4) 0.012(4) 0.004(4)
C91 0.083(7) 0.140(9) 0.072(7) 0.012(6) 0.010(6) -0.014(6)
C92 0.123(9) 0.165(12) 0.070(8) 0.018(8) 0.020(7) -0.016(8)
C93 0.155(14) 0.206(17) 0.096(11) 0.009(11) 0.030(11) -0.023(13)
C94 0.179(18) 0.27(2) 0.095(12) 0.059(14) 0.010(12) 0.008(17)
C95 0.126(12) 0.245(19) 0.120(13) 0.072(13) 0.002(10) 0.042(12)
C96 0.091(8) 0.203(14) 0.109(10) 0.058(10) 0.006(7) 0.021(8)
C97 0.047(4) 0.098(6) 0.082(6) -0.001(5) 0.021(4) 0.010(4)
C98 0.062(5) 0.089(6) 0.105(7) -0.002(5) 0.017(5) 0.010(4)
C99 0.065(6) 0.111(8) 0.128(10) 0.012(7) 0.035(6) -0.005(5)
C100 0.069(7) 0.133(10) 0.158(13) -0.028(10) 0.021(8) -0.016(6)
C101 0.079(7) 0.151(11) 0.145(13) -0.042(10) 0.014(8) -0.020(7)
C102 0.073(6) 0.130(8) 0.092(7) -0.013(7) 0.013(5) 0.003(6)
C103 0.072(5) 0.086(5) 0.134(6) 0.037(5) 0.053(5) 0.028(4)
C104 0.083(5) 0.101(5) 0.167(7) 0.041(5) 0.065(5) 0.037(4)
C105 0.103(6) 0.106(6) 0.193(8) 0.039(6) 0.081(6) 0.037(5)
C106 0.125(6) 0.096(6) 0.195(8) 0.032(6) 0.080(6) 0.033(5)
C107 0.121(6) 0.089(5) 0.174(7) 0.031(6) 0.076(6) 0.019(5)
C108 0.095(5) 0.082(5) 0.144(7) 0.031(5) 0.066(5) 0.025(4)
C19A 0.044(8) 0.046(6) 0.050(14) 0.005(8) -0.024(8) -0.007(5)
C24A 0.030(7) 0.060(7) 0.101(18) 0.004(8) -0.023(8) -0.020(6)
C23A 0.061(8) 0.068(10) 0.14(2) -0.014(12) 0.008(10) -0.029(7)
C22A 0.082(9) 0.072(10) 0.14(2) -0.018(12) 0.028(13) -0.024(7)
C21A 0.095(9) 0.060(7) 0.12(2) 0.012(11) 0.023(13) -0.007(7)
C20A 0.067(7) 0.057(7) 0.084(16) 0.023(11) -0.011(10) -0.009(6)
C37B 0.048(7) 0.020(12) 0.070(7) 0.000(10) 0.016(6) 0.007(8)
C38B 0.042(11) 0.088(13) 0.063(9) -0.039(9) 0.029(7) -0.006(7)
C39B 0.077(10) 0.086(19) 0.060(12) -0.022(12) 0.010(8) -0.002(10)
C40B 0.054(14) 0.14(2) 0.058(9) -0.020(12) 0.011(9) 0.004(9)
C41B 0.059(14) 0.12(2) 0.064(7) -0.007(12) 0.007(9) 0.007(10)
C42B 0.054(9) 0.060(14) 0.061(10) 0.001(9) 0.015(7) 0.006(8)
C55A 0.046(6) 0.057(11) 0.059(10) -0.001(8) 0.009(7) 0.008(8)
C56A 0.047(6) 0.066(12) 0.085(11) -0.016(10) 0.014(7) 0.006(8)
C57B 0.050(7) 0.083(16) 0.126(15) -0.042(15) 0.035(8) -0.007(9)
C58B 0.071(9) 0.11(2) 0.125(18) -0.055(17) 0.024(9) 0.012(12)
C59B 0.071(8) 0.086(15) 0.089(15) -0.038(12) 0.016(9) 0.008(11)
C60B 0.056(7) 0.071(13) 0.052(12) -0.001(8) 0.005(7) 0.006(8)
C61A 0.055(7) 0.064(8) 0.071(15) -0.016(8) 0.025(8) -0.007(6)
C62A 0.091(9) 0.084(9) 0.080(14) -0.017(11) 0.038(11) -0.016(8)
C63A 0.156(14) 0.074(9) 0.117(19) -0.018(12) 0.054(16) -0.018(10)
C64A 0.134(13) 0.081(11) 0.14(2) 0.001(14) 0.047(16) -0.058(10)
C65A 0.085(9) 0.092(13) 0.12(2) -0.016(14) 0.039(12) -0.040(9)
C66A 0.063(7) 0.087(11) 0.075(16) -0.014(9) 0.028(9) -0.022(7)
C67A 0.045(7) 0.072(13) 0.042(8) -0.007(8) 0.018(7) 0.000(8)
C68A 0.064(9) 0.080(15) 0.069(10) -0.012(11) 0.023(8) 0.001(12)
C69A 0.095(12) 0.13(2) 0.069(11) 0.005(14) 0.031(9) -0.007(14)
C70A 0.098(18) 0.14(2) 0.048(12) -0.013(13) -0.008(12) 0.001(19)
C71A 0.085(15) 0.15(2) 0.073(17) -0.007(15) 0.033(12) 0.001(14)
C72A 0.081(14) 0.109(17) 0.059(15) -0.004(13) 0.017(11) -0.011(12)
C79A 0.064(9) 0.056(7) 0.072(10) 0.013(7) -0.005(8) -0.002(7)
C80A 0.073(8) 0.069(8) 0.113(17) 0.013(10) 0.021(11) -0.010(7)
C81A 0.084(9) 0.100(10) 0.118(16) 0.014(12) 0.006(11) -0.019(8)
C82A 0.086(12) 0.075(9) 0.110(13) 0.010(10) -0.005(10) -0.033(10)
C83A 0.103(15) 0.067(8) 0.097(10) -0.002(8) -0.015(12) -0.033(12)
C84A 0.110(15) 0.057(7) 0.076(8) 0.003(7) -0.011(12) -0.024(11)
C19B 0.035(7) 0.049(6) 0.044(13) -0.007(8) -0.025(7) -0.005(5)
C24B 0.044(9) 0.059(7) 0.089(17) 0.002(8) -0.012(9) -0.012(6)
C23B 0.059(8) 0.068(10) 0.12(2) -0.022(11) 0.010(10) -0.023(7)
C22B 0.073(8) 0.067(9) 0.11(2) -0.034(10) 0.044(12) -0.021(7)
C21B 0.087(8) 0.049(7) 0.096(18) 0.000(9) 0.034(12) -0.010(6)
C20B 0.064(7) 0.054(6) 0.055(14) 0.014(10) -0.005(9) -0.007(6)
C37A 0.050(7) 0.013(11) 0.068(9) -0.004(11) 0.014(7) 0.002(8)
C38A 0.053(15) 0.097(14) 0.082(15) -0.013(12) 0.035(10) -0.005(11)
C39A 0.071(13) 0.080(18) 0.063(18) -0.001(14) -0.002(13) 0.014(11)
C40A 0.056(17) 0.15(3) 0.068(12) -0.025(13) 0.016(10) 0.014(15)
C41A 0.053(11) 0.13(2) 0.063(11) 0.002(13) 0.018(9) 0.012(10)
C42A 0.062(10) 0.070(15) 0.059(10) -0.006(11) 0.014(8) -0.003(10)
C55B 0.041(6) 0.055(11) 0.061(11) -0.014(9) -0.003(7) 0.012(7)
C56B 0.051(6) 0.071(13) 0.085(11) -0.020(11) 0.007(7) 0.012(9)
C57A 0.053(7) 0.099(18) 0.127(15) -0.044(16) 0.031(8) 0.004(9)
C58A 0.069(8) 0.13(2) 0.126(18) -0.064(18) 0.026(9) 0.018(12)
C59A 0.076(8) 0.100(16) 0.099(15) -0.064(13) 0.016(10) 0.014(11)
C60A 0.062(7) 0.084(14) 0.049(12) -0.022(9) 0.002(8) 0.012(8)
C61B 0.064(7) 0.070(8) 0.063(15) -0.019(8) 0.022(8) -0.012(7)
C62B 0.090(8) 0.080(9) 0.050(12) -0.011(10) 0.043(9) -0.019(7)
C63B 0.153(14) 0.070(9) 0.091(18) -0.009(11) 0.063(15) -0.030(9)
C64B 0.138(13) 0.085(11) 0.13(2) -0.001(14) 0.056(16) -0.060(10)
C65B 0.080(9) 0.092(13) 0.12(2) -0.027(13) 0.046(11) -0.045(8)
C66B 0.063(7) 0.090(11) 0.066(15) -0.013(9) 0.043(8) -0.024(8)
C67B 0.060(10) 0.088(15) 0.056(10) -0.016(10) 0.001(9) 0.015(12)
C68B 0.061(8) 0.089(15) 0.061(9) -0.019(11) 0.023(7) 0.008(10)
C69B 0.070(9) 0.120(17) 0.059(9) -0.015(13) 0.021(7) -0.013(12)
C70B 0.078(11) 0.16(2) 0.062(12) -0.027(14) 0.017(9) -0.025(15)
C71B 0.071(12) 0.16(2) 0.069(14) -0.014(14) 0.011(12) -0.034(14)
C72B 0.048(9) 0.129(18) 0.043(12) -0.002(11) 0.008(8) -0.014(10)
C79B 0.065(9) 0.058(7) 0.069(9) 0.010(7) 0.001(7) -0.008(7)
C80B 0.072(7) 0.071(7) 0.100(14) 0.009(9) 0.011(10) -0.022(6)
C81B 0.075(7) 0.077(7) 0.099(12) -0.001(9) 0.006(9) -0.028(6)
C82B 0.085(10) 0.073(7) 0.096(10) 0.006(7) 0.004(8) -0.034(8)
C83B 0.092(12) 0.068(6) 0.092(7) 0.000(6) -0.007(10) -0.022(10)
C84B 0.098(13) 0.060(6) 0.082(7) 0.001(6) -0.009(11) -0.017(10)

loop_
_atom_type_symbol
_atom_type_description
_atom_type_scat_dispersion_real
_atom_type_scat_dispersion_imag
_atom_type_scat_source
C C 0.0033 0.0016 'International Tables Vol C Tables 4.2.6.8 and 6.1.1.4'
H H 0.0000 0.0000 'International Tables Vol C Tables 4.2.6.8 and 6.1.1.4'
Li Li -0.0003 0.0001 'International Tables Vol C Tables 4.2.6.8 and 6.1.1.4'
N N 0.0061 0.0033 'International Tables Vol C Tables 4.2.6.8 and 6.1.1.4'
O O 0.0106 0.0060 'International Tables Vol C Tables 4.2.6.8 and 6.1.1.4'
P P 0.1023 0.0942 'International Tables Vol C Tables 4.2.6.8 and 6.1.1.4'
Pd Pd -0.9988 1.0072 'International Tables Vol C Tables 4.2.6.8 and 6.1.1.4'
Y Y -2.7962 3.5667 'International Tables Vol C Tables 4.2.6.8 and 6.1.1.4'

loop_
_geom_angle_atom_site_label_1
_geom_angle_atom_site_label_2
_geom_angle_atom_site_label_3
_geom_angle
_geom_angle_site_symmetry_1
_geom_angle_site_symmetry_3
P1 Pd1 Y1 70.09(5) . .
P1 Pd1 P5 116.04(6) . .
P2 Pd1 Y1 69.39(5) . .
P2 Pd1 P1 134.02(7) . .
P2 Pd1 P5 108.57(7) . .
P5 Pd1 Y1 165.50(6) . .
P3 Pd2 Y1 69.83(5) . .
P3 Pd2 P6 115.38(8) . .
P4 Pd2 Y1 68.80(5) . .
P4 Pd2 P3 132.93(8) . .
P4 Pd2 P6 111.07(9) . .
P6 Pd2 Y1 161.08(6) . .
Pd1 Y1 Pd2 160.67(3) . .
Pd1 Y1 P1 42.69(3) . .
Pd1 Y1 P2 42.64(3) . .
Pd1 Y1 P3 122.81(4) . .
Pd1 Y1 P4 154.94(4) . .
Pd2 Y1 P1 125.18(4) . .
Pd2 Y1 P3 42.11(4) . .
P1 Y1 P3 115.02(5) . .
P2 Y1 Pd2 151.05(4) . .
P2 Y1 P1 83.36(5) . .
P2 Y1 P3 126.21(6) . .
P2 Y1 P4 125.28(6) . .
P4 Y1 Pd2 42.18(4) . .
P4 Y1 P1 130.18(6) . .
P4 Y1 P3 82.24(5) . .
N1 Y1 Pd1 72.29(13) . .
N1 Y1 Pd2 98.59(13) . .
N1 Y1 P1 29.97(13) . .
N1 Y1 P2 110.27(13) . .
N1 Y1 P3 106.19(14) . .
N1 Y1 P4 101.92(14) . .
N1 Y1 N2 140.03(18) . .
N1 Y1 N4 92.8(2) . .
N2 Y1 Pd1 71.82(13) . .
N2 Y1 Pd2 120.80(13) . .
N2 Y1 P1 113.59(13) . .
N2 Y1 P2 30.31(13) . .
N2 Y1 P3 107.69(15) . .
N2 Y1 P4 103.08(15) . .
N2 Y1 N4 93.5(2) . .
N3 Y1 Pd1 94.39(13) . .
N3 Y1 Pd2 71.38(13) . .
N3 Y1 P1 99.96(14) . .
N3 Y1 P2 101.52(14) . .
N3 Y1 P3 29.27(13) . .
N3 Y1 P4 110.54(13) . .
N3 Y1 N1 106.2(2) . .
N3 Y1 N2 93.5(2) . .
N3 Y1 N4 140.22(18) . .
N4 Y1 Pd1 124.93(13) . .
N4 Y1 Pd2 71.45(13) . .
N4 Y1 P1 112.76(16) . .
N4 Y1 P2 104.07(15) . .
N4 Y1 P3 112.25(14) . .
N4 Y1 P4 30.02(13) . .
Pd1 P1 Y1 67.22(5) . .
N1 P1 Pd1 110.9(2) . .
N1 P1 Y1 44.41(19) . .
N1 P1 C7 112.2(3) . .
N1 P1 C13 105.9(3) . .
C7 P1 Pd1 102.6(2) . .
C7 P1 Y1 129.8(2) . .
C7 P1 C13 101.4(3) . .
C13 P1 Pd1 123.4(2) . .
C13 P1 Y1 125.9(2) . .
Pd1 P2 Y1 67.98(5) . .
N2 P2 Pd1 111.11(19) . .
N2 P2 Y1 45.4(2) . .
N2 P2 C25 106.3(3) . .
N2 P2 C31 108.4(3) . .
C25 P2 Pd1 112.6(2) . .
C25 P2 Y1 137.2(2) . .
C31 P2 Pd1 113.4(2) . .
C31 P2 Y1 114.3(3) . .
C31 P2 C25 104.5(3) . .
Pd2 P3 Y1 68.05(5) . .
N3 P3 Pd2 111.2(2) . .
N3 P3 Y1 43.2(2) . .
N3 P3 C43 106.6(3) . .
N3 P3 C49 112.3(3) . .
C43 P3 Pd2 118.2(3) . .
C43 P3 Y1 129.6(3) . .
C43 P3 C49 99.7(3) . .
C49 P3 Pd2 108.3(2) . .
C49 P3 Y1 127.0(2) . .
Pd2 P4 Y1 69.02(5) . .
N4 P4 Pd2 112.6(2) . .
N4 P4 Y1 45.1(2) . .
N4 P4 C61A 113.4(7) . .
N4 P4 C67A 106.5(9) . .
N4 P4 C61B 108.7(6) . .
N4 P4 C67B 104.9(8) . .
C61A P4 Pd2 113.7(6) . .
C61A P4 Y1 123.8(7) . .
C61A P4 C67A 89.8(9) . .
C67A P4 Pd2 118.8(8) . .
C67A P4 Y1 140.9(7) . .
C61B P4 Pd2 105.5(5) . .
C61B P4 Y1 110.5(6) . .
C61B P4 C67B 116.4(8) . .
C67B P4 Pd2 109.0(7) . .
C67B P4 Y1 131.2(6) . .
N5 P5 Pd1 109.7(2) . .
N5 P5 C85 103.6(3) . .
N5 P5 C79A 106.1(10) . .
N5 P5 C79B 98.2(11) . .
C85 P5 Pd1 112.8(2) . .
C85 P5 C79A 100.5(10) . .
C79A P5 Pd1 122.3(10) . .
C79B P5 Pd1 123.2(10) . .
C79B P5 C85 106.9(11) . .
N6 P6 Pd2 112.2(3) . .
N6 P6 C97 105.6(4) . .
N6 P6 C103 102.5(5) . .
C97 P6 Pd2 111.1(3) . .
C103 P6 Pd2 119.8(4) . .
C103 P6 C97 104.3(4) . .
P1 N1 Y1 105.6(3) . .
C1 N1 Y1 127.0(4) . .
C1 N1 P1 127.3(5) . .
P2 N2 Y1 104.3(3) . .
C19A N2 Y1 122.7(7) . .
C19A N2 P2 132.0(8) . .
C19B N2 Y1 136.7(7) . .
C19B N2 P2 118.6(7) . .
P3 N3 Y1 107.6(3) . .
C37B N3 Y1 128.8(12) . .
C37B N3 P3 123.5(12) . .
C37A N3 Y1 122.6(13) . .
C37A N3 P3 127.4(14) . .
P4 N4 Y1 104.8(3) . .
C55A N4 Y1 127.4(9) . .
C55A N4 P4 127.3(9) . .
C55B N4 Y1 130.2(9) . .
C55B N4 P4 121.8(9) . .
P5 N5 H5 106.3 . .
C73 N5 P5 132.2(6) . .
C73 N5 H5 106.1 . .
P6 N6 H6 106.2 . .
C91 N6 P6 131.7(7) . .
C91 N6 H6 105.7 . .
N1 C1 C6 119.6(7) . .
C2 C1 N1 123.2(7) . .
C2 C1 C6 117.1(8) . .
C1 C2 H2 119.4 . .
C1 C2 C3 121.1(10) . .
C3 C2 H2 119.4 . .
C2 C3 H3 120.7 . .
C4 C3 C2 118.7(11) . .
C4 C3 H3 120.7 . .
C3 C4 H4 119.8 . .
C5 C4 C3 120.3(11) . .
C5 C4 H4 119.8 . .
C4 C5 H5A 119.6 . .
C6 C5 C4 120.8(10) . .
C6 C5 H5A 119.6 . .
C1 C6 H6A 119.0 . .
C5 C6 C1 121.9(9) . .
C5 C6 H6A 119.0 . .
C8 C7 P1 125.5(6) . .
C12 C7 P1 117.4(5) . .
C12 C7 C8 117.0(7) . .
C7 C8 H8 119.6 . .
C7 C8 C9 120.8(8) . .
C9 C8 H8 119.6 . .
C8 C9 H9 120.4 . .
C10 C9 C8 119.1(8) . .
C10 C9 H9 120.4 . .
C9 C10 H10 119.5 . .
C11 C10 C9 121.0(8) . .
C11 C10 H10 119.5 . .
C10 C11 H11 120.4 . .
C10 C11 C12 119.2(9) . .
C12 C11 H11 120.4 . .
C7 C12 H12 118.6 . .
C11 C12 C7 122.8(7) . .
C11 C12 H12 118.6 . .
C14 C13 P1 120.6(5) . .
C14 C13 C18 118.6(7) . .
C18 C13 P1 120.6(6) . .
C13 C14 H14 119.5 . .
C13 C14 C15 121.0(8) . .
C15 C14 H14 119.5 . .
C14 C15 H15 120.0 . .
C16 C15 C14 119.9(8) . .
C16 C15 H15 120.0 . .
C15 C16 H16 119.7 . .
C17 C16 C15 120.6(8) . .
C17 C16 H16 119.7 . .
C16 C17 H17 120.0 . .
C16 C17 C18 119.9(8) . .
C18 C17 H17 120.0 . .
C13 C18 C17 119.9(8) . .
C13 C18 H18 120.1 . .
C17 C18 H18 120.1 . .
C26 C25 P2 126.4(7) . .
C26 C25 C30 116.6(8) . .
C30 C25 P2 116.8(5) . .
C25 C26 H26 119.8 . .
C25 C26 C27 120.4(9) . .
C27 C26 H26 119.8 . .
C26 C27 H27 120.1 . .
C28 C27 C26 119.7(9) . .
C28 C27 H27 120.1 . .
C27 C28 H28 119.6 . .
C29 C28 C27 120.8(10) . .
C29 C28 H28 119.6 . .
C28 C29 H29 120.5 . .
C30 C29 C28 119.0(9) . .
C30 C29 H29 120.5 . .
C25 C30 H30 118.3 . .
C29 C30 C25 123.5(8) . .
C29 C30 H30 118.3 . .
C32 C31 P2 119.8(6) . .
C36 C31 P2 121.7(6) . .
C36 C31 C32 118.2(7) . .
C31 C32 H32 119.7 . .
C33 C32 C31 120.6(9) . .
C33 C32 H32 119.7 . .
C32 C33 H33 119.7 . .
C34 C33 C32 120.6(9) . .
C34 C33 H33 119.7 . .
C33 C34 H34 119.5 . .
C33 C34 C35 120.9(9) . .
C35 C34 H34 119.6 . .
C34 C35 H35 120.9 . .
C34 C35 C36 118.1(8) . .
C36 C35 H35 120.9 . .
C31 C36 C35 121.6(7) . .
C31 C36 H36 119.2 . .
C35 C36 H36 119.2 . .
C44 C43 P3 118.4(6) . .
C44 C43 C48 120.0(8) . .
C48 C43 P3 121.3(6) . .
C43 C44 H44 120.5 . .
C43 C44 C45 119.1(9) . .
C45 C44 H44 120.5 . .
C44 C45 H45 120.3 . .
C46 C45 C44 119.3(11) . .
C46 C45 H45 120.3 . .
C45 C46 H46 120.3 . .
C47 C46 C45 119.3(10) . .
C47 C46 H46 120.3 . .
C46 C47 H47 118.3 . .
C46 C47 C48 123.4(11) . .
C48 C47 H47 118.3 . .
C43 C48 H48 120.6 . .
C47 C48 C43 118.8(10) . .
C47 C48 H48 120.6 . .
C50 C49 P3 124.1(5) . .
C50 C49 C54 118.7(7) . .
C54 C49 P3 117.1(6) . .
C49 C50 H50 120.1 . .
C49 C50 C51 119.8(8) . .
C51 C50 H50 120.1 . .
C50 C51 H51 119.4 . .
C52 C51 C50 121.1(8) . .
C52 C51 H51 119.4 . .
C51 C52 H52 120.3 . .
C53 C52 C51 119.4(8) . .
C53 C52 H52 120.3 . .
C52 C53 H53 119.7 . .
C52 C53 C54 120.6(8) . .
C54 C53 H53 119.7 . .
C49 C54 H54 119.8 . .
C53 C54 C49 120.4(8) . .
C53 C54 H54 119.8 . .
C74 C73 N5 122.7(8) . .
C74 C73 C78 119.6(8) . .
C78 C73 N5 117.7(7) . .
C73 C74 H74 119.9 . .
C75 C74 C73 120.2(9) . .
C75 C74 H74 119.9 . .
C74 C75 H75 119.6 . .
C74 C75 C76 120.7(9) . .
C76 C75 H75 119.6 . .
C75 C76 H76 120.5 . .
C77 C76 C75 118.9(9) . .
C77 C76 H76 120.5 . .
C76 C77 H77 119.7 . .
C76 C77 C78 120.6(9) . .
C78 C77 H77 119.7 . .
C73 C78 C77 119.8(9) . .
C73 C78 H78 120.1 . .
C77 C78 H78 120.1 . .
C86 C85 P5 118.3(6) . .
C90 C85 P5 123.0(7) . .
C90 C85 C86 117.9(8) . .
C85 C86 H86 119.3 . .
C87 C86 C85 121.4(9) . .
C87 C86 H86 119.3 . .
C86 C87 H87 120.4 . .
C88 C87 C86 119.2(10) . .
C88 C87 H87 120.4 . .
C87 C88 H88 119.0 . .
C87 C88 C89 122.0(9) . .
C89 C88 H88 119.0 . .
C88 C89 H89 120.5 . .
C88 C89 C90 118.9(9) . .
C90 C89 H89 120.5 . .
C85 C90 C89 120.4(9) . .
C85 C90 H90 119.8 . .
C89 C90 H90 119.8 . .
C92 C91 N6 117.2(11) . .
C92 C91 C96 119.1(11) . .
C96 C91 N6 123.6(11) . .
C91 C92 H92 119.8 . .
C91 C92 C93 120.3(14) . .
C93 C92 H92 119.8 . .
C92 C93 H93 120.0 . .
C94 C93 C92 120.1(16) . .
C94 C93 H93 120.0 . .
C93 C94 H94 119.6 . .
C93 C94 C95 120.8(16) . .
C95 C94 H94 119.6 . .
C94 C95 H95 120.3 . .
C94 C95 C96 119.5(16) . .
C96 C95 H95 120.3 . .
C91 C96 C95 120.1(14) . .
C91 C96 H96 119.9 . .
C95 C96 H96 119.9 . .
C98 C97 P6 119.2(7) . .
C102 C97 P6 122.1(7) . .
C102 C97 C98 117.9(9) . .
C97 C98 H98 119.6 . .
C99 C98 C97 120.9(10) . .
C99 C98 H98 119.6 . .
C98 C99 H99 120.0 . .
C98 C99 C100 120.1(11) . .
C100 C99 H99 120.0 . .
C99 C100 H100 120.3 . .
C101 C100 C99 119.4(12) . .
C101 C100 H100 120.3 . .
C100 C101 H101 120.0 . .
C100 C101 C102 120.0(12) . .
C102 C101 H101 120.0 . .
C97 C102 C101 121.6(11) . .
C97 C102 H102 119.2 . .
C101 C102 H102 119.2 . .
C104 C103 P6 124.9(8) . .
C108 C103 P6 117.2(7) . .
C108 C103 C104 117.9(9) . .
C103 C104 H104 120.1 . .
C105 C104 C103 119.8(11) . .
C105 C104 H104 120.1 . .
C104 C105 H105 119.4 . .
C106 C105 C104 121.1(11) . .
C106 C105 H105 119.4 . .
C105 C106 H106 120.1 . .
C105 C106 C107 119.8(12) . .
C107 C106 H106 120.1 . .
C106 C107 H107 120.2 . .
C108 C107 C106 119.7(12) . .
C108 C107 H107 120.2 . .
C103 C108 H108 119.2 . .
C107 C108 C103 121.5(10) . .
C107 C108 H108 119.2 . .
C24A C19A N2 122.1(14) . .
C24A C19A C20A 120.0 . .
C20A C19A N2 117.7(13) . .
C19A C24A H24A 120.0 . .
C19A C24A C23A 120.0 . .
C23A C24A H24A 120.0 . .
C24A C23A H23A 120.0 . .
C24A C23A C22A 120.0 . .
C22A C23A H23A 120.0 . .
C23A C22A H22A 120.0 . .
C21A C22A C23A 120.0 . .
C21A C22A H22A 120.0 . .
C22A C21A H21A 120.0 . .
C20A C21A C22A 120.0 . .
C20A C21A H21A 120.0 . .
C19A C20A H20A 120.0 . .
C21A C20A C19A 120.0 . .
C21A C20A H20A 120.0 . .
C38B C37B N3 120(3) . .
C38B C37B C42B 117(3) . .
C42B C37B N3 121.1(19) . .
C37B C38B H38B 121.1 . .
C39B C38B C37B 118(3) . .
C39B C38B H38B 121.1 . .
C38B C39B H39B 117.4 . .
C38B C39B C40B 125(3) . .
C40B C39B H39B 117.4 . .
C39B C40B H40B 121.9 . .
C41B C40B C39B 116(3) . .
C41B C40B H40B 121.9 . .
C40B C41B H41B 119.2 . .
C40B C41B C42B 122(3) . .
C42B C41B H41B 119.2 . .
C37B C42B C41B 120(2) . .
C37B C42B H42B 120.1 . .
C41B C42B H42B 120.1 . .
C56A C55A N4 115.5(14) . .
C56A C55A C60B 120.0 . .
C60B C55A N4 123.7(14) . .
C55A C56A H56A 120.0 . .
C55A C56A C57B 120.0 . .
C57B C56A H56A 120.0 . .
C56A C57B H57B 120.0 . .
C56A C57B C58B 120.0 . .
C58B C57B H57B 120.0 . .
C57B C58B H58B 120.0 . .
C59B C58B C57B 120.0 . .
C59B C58B H58B 120.0 . .
C58B C59B H59B 120.0 . .
C58B C59B C60B 120.0 . .
C60B C59B H59B 120.0 . .
C55A C60B H60B 120.0 . .
C59B C60B C55A 120.0 . .
C59B C60B H60B 120.0 . .
C62A C61A P4 121.6(12) . .
C62A C61A C66A 120.0 . .
C66A C61A P4 117.7(11) . .
C61A C62A H62A 120.0 . .
C61A C62A C63A 120.0 . .
C63A C62A H62A 120.0 . .
C62A C63A H63A 120.0 . .
C62A C63A C64A 120.0 . .
C64A C63A H63A 120.0 . .
C63A C64A H64A 120.0 . .
C65A C64A C63A 120.0 . .
C65A C64A H64A 120.0 . .
C64A C65A H65A 120.0 . .
C64A C65A C66A 120.0 . .
C66A C65A H65A 120.0 . .
C61A C66A H66A 120.0 . .
C65A C66A C61A 120.0 . .
C65A C66A H66A 120.0 . .
C68A C67A P4 114.6(11) . .
C68A C67A C72A 120.0 . .
C72A C67A P4 124.9(12) . .
C67A C68A H68A 120.0 . .
C69A C68A C67A 120.0 . .
C69A C68A H68A 120.0 . .
C68A C69A H69A 120.0 . .
C68A C69A C70A 120.0 . .
C70A C69A H69A 120.0 . .
C69A C70A H70A 120.0 . .
C69A C70A C71A 120.0 . .
C71A C70A H70A 120.0 . .
C70A C71A H71A 120.0 . .
C70A C71A C72A 120.0 . .
C72A C71A H71A 120.0 . .
C67A C72A H72A 120.0 . .
C71A C72A C67A 120.0 . .
C71A C72A H72A 120.0 . .
C80A C79A P5 123.0(16) . .
C80A C79A C84A 120.0 . .
C84A C79A P5 116.6(16) . .
C79A C80A H80A 120.0 . .
C81A C80A C79A 120.0 . .
C81A C80A H80A 120.0 . .
C80A C81A H81A 120.0 . .
C80A C81A C82A 120.0 . .
C82A C81A H81A 120.0 . .
C81A C82A H82A 120.0 . .
C83A C82A C81A 120.0 . .
C83A C82A H82A 120.0 . .
C82A C83A H83A 120.0 . .
C82A C83A C84A 120.0 . .
C84A C83A H83A 120.0 . .
C79A C84A H84A 120.0 . .
C83A C84A C79A 120.0 . .
C83A C84A H84A 120.0 . .
C24B C19B N2 109.9(13) . .
C24B C19B C20B 120.0 . .
C20B C19B N2 129.3(14) . .
C19B C24B H24B 120.0 . .
C23B C24B C19B 120.0 . .
C23B C24B H24B 120.0 . .
C24B C23B H23B 120.0 . .
C24B C23B C22B 120.0 . .
C22B C23B H23B 120.0 . .
C23B C22B H22B 120.0 . .
C23B C22B C21B 120.0 . .
C21B C22B H22B 120.0 . .
C22B C21B H21B 120.0 . .
C20B C21B C22B 120.0 . .
C20B C21B H21B 120.0 . .
C19B C20B H20B 120.0 . .
C21B C20B C19B 120.0 . .
C21B C20B H20B 120.0 . .
N3 C37A C38A 117(3) . .
C42A C37A N3 124.2(18) . .
C42A C37A C38A 118(3) . .
C37A C38A H38A 119.3 . .
C37A C38A C39A 121(3) . .
C39A C38A H38A 119.3 . .
C38A C39A H39A 121.6 . .
C40A C39A C38A 117(2) . .
C40A C39A H39A 121.6 . .
C39A C40A H40A 120.1 . .
C41A C40A C39A 120(2) . .
C41A C40A H40A 120.1 . .
C40A C41A H41A 117.6 . .
C40A C41A C42A 125(2) . .
C42A C41A H41A 117.6 . .
C37A C42A H42A 120.9 . .
C41A C42A C37A 118(2) . .
C41A C42A H42A 120.9 . .
C56B C55B N4 116.6(14) . .
C56B C55B C60A 120.0 . .
C60A C55B N4 122.8(14) . .
C55B C56B H56B 120.0 . .
C57A C56B C55B 120.0 . .
C57A C56B H56B 120.0 . .
C56B C57A H57A 120.0 . .
C56B C57A C58A 120.0 . .
C58A C57A H57A 120.0 . .
C57A C58A H58A 120.0 . .
C59A C58A C57A 120.0 . .
C59A C58A H58A 120.0 . .
C58A C59A H59A 120.0 . .
C58A C59A C60A 120.0 . .
C60A C59A H59A 120.0 . .
C55B C60A H60A 120.0 . .
C59A C60A C55B 120.0 . .
C59A C60A H60A 120.0 . .
C62B C61B P4 122.1(10) . .
C62B C61B C66B 120.0 . .
C66B C61B P4 117.9(10) . .
C61B C62B H62B 120.0 . .
C61B C62B C63B 120.0 . .
C63B C62B H62B 120.0 . .
C62B C63B H63B 120.0 . .
C64B C63B C62B 120.0 . .
C64B C63B H63B 120.0 . .
C63B C64B H64B 120.0 . .
C63B C64B C65B 120.0 . .
C65B C64B H64B 120.0 . .
C64B C65B H65B 120.0 . .
C66B C65B C64B 120.0 . .
C66B C65B H65B 120.0 . .
C61B C66B H66B 120.0 . .
C65B C66B C61B 120.0 . .
C65B C66B H66B 120.0 . .
C68B C67B P4 119.2(10) . .
C68B C67B C72B 120.0 . .
C72B C67B P4 120.7(10) . .
C67B C68B H68B 120.0 . .
C69B C68B C67B 120.0 . .
C69B C68B H68B 120.0 . .
C68B C69B H69B 120.0 . .
C68B C69B C70B 120.0 . .
C70B C69B H69B 120.0 . .
C69B C70B H70B 120.0 . .
C69B C70B C71B 120.0 . .
C71B C70B H70B 120.0 . .
C70B C71B H71B 120.0 . .
C72B C71B C70B 120.0 . .
C72B C71B H71B 120.0 . .
C67B C72B H72B 120.0 . .
C71B C72B C67B 120.0 . .
C71B C72B H72B 120.0 . .
C80B C79B P5 122.7(17) . .
C80B C79B C84B 120.0 . .
C84B C79B P5 117.0(16) . .
C79B C80B H80B 120.0 . .
C81B C80B C79B 120.0 . .
C81B C80B H80B 120.0 . .
C80B C81B H81B 120.0 . .
C80B C81B C82B 120.0 . .
C82B C81B H81B 120.0 . .
C81B C82B H82B 120.0 . .
C81B C82B C83B 120.0 . .
C83B C82B H82B 120.0 . .
C82B C83B H83B 120.0 . .
C84B C83B C82B 120.0 . .
C84B C83B H83B 120.0 . .
C79B C84B H84B 120.0 . .
C83B C84B C79B 120.0 . .
C83B C84B H84B 120.0 . .
O2A Li1A O1A 102(2) . .
O2A Li1A O4A 113(3) . .
O3A Li1A O1A 105(2) . .
O3A Li1A O2A 110.6(19) . .
O3A Li1A O4A 113(3) . .
O4A Li1A O1A 111.8(16) . .
C109 O1A Li1A 128.5(16) . .
C109 O1A C112 109.5 . .
C112 O1A Li1A 110.7(13) . .
O1A C109 H10A 110.4 . .
O1A C109 H10B 110.4 . .
O1A C109 C110 106.4 . .
H10A C109 H10B 108.6 . .
C110 C109 H10A 110.4 . .
C110 C109 H10B 110.4 . .
C109 C110 H11A 111.5 . .
C109 C110 H11B 111.5 . .
C109 C110 C111 101.4 . .
H11A C110 H11B 109.3 . .
C111 C110 H11A 111.5 . .
C111 C110 H11B 111.5 . .
C110 C111 H11C 111.4 . .
C110 C111 H11D 111.4 . .
H11C C111 H11D 109.3 . .
C112 C111 C110 101.6 . .
C112 C111 H11C 111.4 . .
C112 C111 H11D 111.4 . .
O1A C112 C111 106.3 . .
O1A C112 H11E 110.5 . .
O1A C112 H11F 110.5 . .
C111 C112 H11E 110.5 . .
C111 C112 H11F 110.5 . .
H11E C112 H11F 108.7 . .
C113 O2A Li1A 116.9(15) . .
C116 O2A Li1A 128.9(16) . .
C116 O2A C113 109.5 . .
O2A C113 H11G 110.5 . .
O2A C113 H11H 110.5 . .
O2A C113 C114 106.4 . .
H11G C113 H11H 108.6 . .
C114 C113 H11G 110.5 . .
C114 C113 H11H 110.5 . .
C113 C114 H11I 111.5 . .
C113 C114 H11J 111.5 . .
C113 C114 C115 101.4 . .
H11I C114 H11J 109.3 . .
C115 C114 H11I 111.5 . .
C115 C114 H11J 111.5 . .
C114 C115 H11K 111.5 . .
C114 C115 H11L 111.5 . .
H11K C115 H11L 109.3 . .
C116 C115 C114 101.5 . .
C116 C115 H11K 111.5 . .
C116 C115 H11L 111.5 . .
O2A C116 C115 106.4 . .
O2A C116 H11M 110.5 . .
O2A C116 H11N 110.5 . .
C115 C116 H11M 110.5 . .
C115 C116 H11N 110.5 . .
H11M C116 H11N 108.6 . .
C117 O3A Li1A 128.2(18) . .
C117 O3A C120 109.4 . .
C120 O3A Li1A 117.4(16) . .
O3A C117 H11O 110.4 . .
O3A C117 H11P 110.4 . .
O3A C117 C118 106.5 . .
H11O C117 H11P 108.6 . .
C118 C117 H11O 110.4 . .
C118 C117 H11P 110.4 . .
C117 C118 H11Q 111.5 . .
C117 C118 H11R 111.5 . .
C117 C118 C119 101.5 . .
H11Q C118 H11R 109.3 . .
C119 C118 H11Q 111.5 . .
C119 C118 H11R 111.5 . .
C118 C119 H11S 111.5 . .
C118 C119 H11T 111.5 . .
H11S C119 H11T 109.3 . .
C120 C119 C118 101.5 . .
C120 C119 H11S 111.5 . .
C120 C119 H11T 111.5 . .
O3A C120 C119 106.4 . .
O3A C120 H12A 110.4 . .
O3A C120 H12B 110.4 . .
C119 C120 H12A 110.4 . .
C119 C120 H12B 110.4 . .
H12A C120 H12B 108.6 . .
C123 O4A Li1A 134.6(8) . .
C123 O4A C121 109.5 . .
C121 O4A Li1A 115.8(7) . .
O4A C123 H12C 110.5 . .
O4A C123 H12D 110.5 . .
O4A C123 C124 106.4 . .
H12C C123 H12D 108.6 . .
C124 C123 H12C 110.5 . .
C124 C123 H12D 110.5 . .
C123 C124 H12E 111.5 . .
C123 C124 H12F 111.5 . .
C123 C124 C122 101.5 . .
H12E C124 H12F 109.3 . .
C122 C124 H12E 111.5 . .
C122 C124 H12F 111.5 . .
C124 C122 H12G 111.5 . .
C124 C122 H12H 111.5 . .
H12G C122 H12H 109.3 . .
C121 C122 C124 101.5 . .
C121 C122 H12G 111.5 . .
C121 C122 H12H 111.5 . .
O4A C121 C122 106.3 . .
O4A C121 H12I 110.5 . .
O4A C121 H12J 110.5 . .
C122 C121 H12I 110.5 . .
C122 C121 H12J 110.5 . .
H12I C121 H12J 108.7 . .
O2B Li1B O1B 103.4(17) . .
O3B Li1B O1B 105.1(13) . .
O3B Li1B O2B 94.9(16) . .
O4B Li1B O1B 130(2) . .
O4B Li1B O2B 94(2) . .
O4B Li1B O3B 119(2) . .
C209 O1B Li1B 121.6(16) . .
C212 O1B Li1B 129.0(16) . .
C212 O1B C209 109.4 . .
O1B C209 H20C 110.4 . .
O1B C209 H20D 110.4 . .
O1B C209 C210 106.4 . .
H20C C209 H20D 108.6 . .
C210 C209 H20C 110.4 . .
C210 C209 H20D 110.4 . .
C209 C210 H21C 111.5 . .
C209 C210 H21D 111.5 . .
C209 C210 C211 101.4 . .
H21C C210 H21D 109.3 . .
C211 C210 H21C 111.5 . .
C211 C210 H21D 111.5 . .
C210 C211 H21E 111.5 . .
C210 C211 H21F 111.5 . .
H21E C211 H21F 109.3 . .
C212 C211 C210 101.5 . .
C212 C211 H21E 111.5 . .
C212 C211 H21F 111.5 . .
O1B C212 C211 106.4 . .
O1B C212 H21G 110.4 . .
O1B C212 H21H 110.4 . .
C211 C212 H21G 110.4 . .
C211 C212 H21H 110.4 . .
H21G C212 H21H 108.6 . .
C213 O2B Li1B 111.1(16) . .
C213 O2B C216 109.5 . .
C216 O2B Li1B 139.3(16) . .
O2B C213 H21I 110.4 . .
O2B C213 H21J 110.4 . .
O2B C213 C214 106.4 . .
H21I C213 H21J 108.6 . .
C214 C213 H21I 110.4 . .
C214 C213 H21J 110.4 . .
C213 C214 H21K 111.5 . .
C213 C214 H21L 111.5 . .
C213 C214 C215 101.5 . .
H21K C214 H21L 109.3 . .
C215 C214 H21K 111.5 . .
C215 C214 H21L 111.5 . .
C214 C215 H21M 111.5 . .
C214 C215 H21N 111.5 . .
H21M C215 H21N 109.3 . .
C216 C215 C214 101.5 . .
C216 C215 H21M 111.5 . .
C216 C215 H21N 111.5 . .
O2B C216 C215 106.3 . .
O2B C216 H21O 110.5 . .
O2B C216 H21P 110.5 . .
C215 C216 H21O 110.5 . .
C215 C216 H21P 110.5 . .
H21O C216 H21P 108.7 . .
C217 O3B Li1B 125.3(18) . .
C217 O3B C220 109.4 . .
C220 O3B Li1B 117.4(19) . .
O3B C217 H21Q 110.4 . .
O3B C217 H21R 110.4 . .
O3B C217 C218 106.4 . .
H21Q C217 H21R 108.6 . .
C218 C217 H21Q 110.4 . .
C218 C217 H21R 110.4 . .
C217 C218 H21S 111.5 . .
C217 C218 H21T 111.5 . .
C217 C218 C219 101.5 . .
H21S C218 H21T 109.3 . .
C219 C218 H21S 111.5 . .
C219 C218 H21T 111.5 . .
C218 C219 H21U 111.5 . .
C218 C219 H21V 111.5 . .
H21U C219 H21V 109.3 . .
C220 C219 C218 101.5 . .
C220 C219 H21U 111.5 . .
C220 C219 H21V 111.5 . .
O3B C220 C219 106.4 . .
O3B C220 H22C 110.5 . .
O3B C220 H22D 110.5 . .
C219 C220 H22C 110.5 . .
C219 C220 H22D 110.5 . .
H22C C220 H22D 108.6 . .
C221 O4B Li1B 124(3) . .
C221 O4B C224 110.7 . .
C224 O4B Li1B 125(3) . .
O4B C221 H22E 108.4 . .
O4B C221 H22F 108.4 . .
O4B C221 C222 115.5 . .
H22E C221 H22F 107.5 . .
C222 C221 H22E 108.4 . .
C222 C221 H22F 108.4 . .
C221 C222 H22G 110.4 . .
C221 C222 H22H 110.4 . .
C221 C222 C223 106.4 . .
H22G C222 H22H 108.6 . .
C223 C222 H22G 110.4 . .
C223 C222 H22H 110.4 . .
C222 C223 H22I 111.5 . .
C222 C223 H22J 111.5 . .
C222 C223 C224 101.4 . .
H22I C223 H22J 109.3 . .
C224 C223 H22I 111.5 . .
C224 C223 H22J 111.5 . .
O4B C224 H22K 112.5 . .
O4B C224 H22L 112.5 . .
C223 C224 O4B 96.1 . .
C223 C224 H22K 112.5 . .
C223 C224 H22L 112.5 . .
H22K C224 H22L 110.1 . .

loop_
_geom_bond_atom_site_label_1
_geom_bond_atom_site_label_2
_geom_bond_distance
_geom_bond_site_symmetry_2
Pd1 Y1 3.1410(13) .
Pd1 P1 2.3097(19) .
Pd1 P2 2.2950(18) .
Pd1 P5 2.360(2) .
Pd2 Y1 3.1860(12) .
Pd2 P3 2.303(2) .
Pd2 P4 2.291(2) .
Pd2 P6 2.334(2) .
Y1 P1 3.2032(18) .
Y1 P2 3.171(2) .
Y1 P3 3.2243(19) .
Y1 P4 3.181(2) .
Y1 N1 2.327(5) .
Y1 N2 2.329(6) .
Y1 N3 2.314(5) .
Y1 N4 2.333(6) .
P1 N1 1.662(5) .
P1 C7 1.850(7) .
P1 C13 1.853(7) .
P2 N2 1.652(6) .
P2 C25 1.845(8) .
P2 C31 1.835(8) .
P3 N3 1.653(5) .
P3 C43 1.844(8) .
P3 C49 1.868(7) .
P4 N4 1.646(6) .
P4 C61A 1.686(14) .
P4 C67A 1.718(15) .
P4 C61B 2.022(12) .
P4 C67B 2.033(14) .
P5 N5 1.704(7) .
P5 C85 1.826(7) .
P5 C79A 1.87(2) .
P5 C79B 1.80(2) .
P6 N6 1.689(8) .
P6 C97 1.830(9) .
P6 C103 1.816(10) .
N1 C1 1.405(9) .
N2 C19A 1.442(17) .
N2 C19B 1.480(17) .
N3 C37B 1.46(3) .
N3 C37A 1.40(3) .
N4 C55A 1.461(17) .
N4 C55B 1.480(18) .
N5 H5 0.8800 .
N5 C73 1.419(9) .
N6 H6 0.8806 .
N6 C91 1.419(12) .
C1 C2 1.393(12) .
C1 C6 1.417(10) .
C2 H2 0.9500 .
C2 C3 1.420(13) .
C3 H3 0.9500 .
C3 C4 1.394(15) .
C4 H4 0.9500 .
C4 C5 1.375(16) .
C5 H5A 0.9500 .
C5 C6 1.355(12) .
C6 H6A 0.9500 .
C7 C8 1.389(10) .
C7 C12 1.386(9) .
C8 H8 0.9500 .
C8 C9 1.404(11) .
C9 H9 0.9500 .
C9 C10 1.385(14) .
C10 H10 0.9500 .
C10 C11 1.353(13) .
C11 H11 0.9500 .
C11 C12 1.378(10) .
C12 H12 0.9500 .
C13 C14 1.385(10) .
C13 C18 1.385(10) .
C14 H14 0.9500 .
C14 C15 1.389(10) .
C15 H15 0.9500 .
C15 C16 1.369(13) .
C16 H16 0.9500 .
C16 C17 1.359(13) .
C17 H17 0.9500 .
C17 C18 1.418(12) .
C18 H18 0.9500 .
C25 C26 1.380(10) .
C25 C30 1.405(11) .
C26 H26 0.9500 .
C26 C27 1.422(14) .
C27 H27 0.9500 .
C27 C28 1.370(15) .
C28 H28 0.9500 .
C28 C29 1.366(13) .
C29 H29 0.9500 .
C29 C30 1.362(12) .
C30 H30 0.9500 .
C31 C32 1.384(11) .
C31 C36 1.383(10) .
C32 H32 0.9500 .
C32 C33 1.380(13) .
C33 H33 0.9500 .
C33 C34 1.359(13) .
C34 H34 0.9500 .
C34 C35 1.381(13) .
C35 H35 0.9500 .
C35 C36 1.400(11) .
C36 H36 0.9500 .
C43 C44 1.378(11) .
C43 C48 1.398(11) .
C44 H44 0.9500 .
C44 C45 1.424(13) .
C45 H45 0.9500 .
C45 C46 1.405(17) .
C46 H46 0.9500 .
C46 C47 1.323(18) .
C47 H47 0.9500 .
C47 C48 1.378(14) .
C48 H48 0.9500 .
C49 C50 1.393(10) .
C49 C54 1.399(10) .
C50 H50 0.9500 .
C50 C51 1.394(11) .
C51 H51 0.9500 .
C51 C52 1.378(13) .
C52 H52 0.9500 .
C52 C53 1.372(13) .
C53 H53 0.9500 .
C53 C54 1.392(11) .
C54 H54 0.9500 .
C73 C74 1.388(10) .
C73 C78 1.389(12) .
C74 H74 0.9500 .
C74 C75 1.387(11) .
C75 H75 0.9500 .
C75 C76 1.388(14) .
C76 H76 0.9500 .
C76 C77 1.388(14) .
C77 H77 0.9500 .
C77 C78 1.398(12) .
C78 H78 0.9500 .
C85 C86 1.425(11) .
C85 C90 1.376(10) .
C86 H86 0.9500 .
C86 C87 1.367(12) .
C87 H87 0.9500 .
C87 C88 1.364(14) .
C88 H88 0.9500 .
C88 C89 1.373(14) .
C89 H89 0.9500 .
C89 C90 1.416(12) .
C90 H90 0.9500 .
C91 C92 1.363(15) .
C91 C96 1.379(16) .
C92 H92 0.9500 .
C92 C93 1.409(18) .
C93 H93 0.9500 .
C93 C94 1.35(2) .
C94 H94 0.9500 .
C94 C95 1.35(2) .
C95 H95 0.9500 .
C95 C96 1.416(16) .
C96 H96 0.9500 .
C97 C98 1.395(13) .
C97 C102 1.361(13) .
C98 H98 0.9500 .
C98 C99 1.383(13) .
C99 H99 0.9500 .
C99 C100 1.394(16) .
C100 H100 0.9500 .
C100 C101 1.354(17) .
C101 H101 0.9500 .
C101 C102 1.410(16) .
C102 H102 0.9500 .
C103 C104 1.398(12) .
C103 C108 1.376(14) .
C104 H104 0.9500 .
C104 C105 1.384(15) .
C105 H105 0.9500 .
C105 C106 1.347(16) .
C106 H106 0.9500 .
C106 C107 1.381(15) .
C107 H107 0.9500 .
C107 C108 1.372(14) .
C108 H108 0.9500 .
C19A C24A 1.3900 .
C19A C20A 1.3900 .
C24A H24A 0.9500 .
C24A C23A 1.3900 .
C23A H23A 0.9500 .
C23A C22A 1.3900 .
C22A H22A 0.9500 .
C22A C21A 1.3900 .
C21A H21A 0.9500 .
C21A C20A 1.3900 .
C20A H20A 0.9500 .
C37B C38B 1.40(3) .
C37B C42B 1.41(4) .
C38B H38B 0.9500 .
C38B C39B 1.34(4) .
C39B H39B 0.9500 .
C39B C40B 1.39(4) .
C40B H40B 0.9500 .
C40B C41B 1.32(4) .
C41B H41B 0.9500 .
C41B C42B 1.42(4) .
C42B H42B 0.9500 .
C55A C56A 1.3900 .
C55A C60B 1.3900 .
C56A H56A 0.9500 .
C56A C57B 1.3900 .
C57B H57B 0.9500 .
C57B C58B 1.3900 .
C58B H58B 0.9500 .
C58B C59B 1.3900 .
C59B H59B 0.9500 .
C59B C60B 1.3900 .
C60B H60B 0.9500 .
C61A C62A 1.3900 .
C61A C66A 1.3900 .
C62A H62A 0.9500 .
C62A C63A 1.3900 .
C63A H63A 0.9500 .
C63A C64A 1.3900 .
C64A H64A 0.9500 .
C64A C65A 1.3900 .
C65A H65A 0.9500 .
C65A C66A 1.3900 .
C66A H66A 0.9500 .
C67A C68A 1.3900 .
C67A C72A 1.3900 .
C68A H68A 0.9500 .
C68A C69A 1.3900 .
C69A H69A 0.9500 .
C69A C70A 1.3900 .
C70A H70A 0.9500 .
C70A C71A 1.3900 .
C71A H71A 0.9500 .
C71A C72A 1.3900 .
C72A H72A 0.9500 .
C79A C80A 1.3900 .
C79A C84A 1.3900 .
C80A H80A 0.9500 .
C80A C81A 1.3900 .
C81A H81A 0.9500 .
C81A C82A 1.3900 .
C82A H82A 0.9500 .
C82A C83A 1.3900 .
C83A H83A 0.9500 .
C83A C84A 1.3900 .
C84A H84A 0.9500 .
C19B C24B 1.3900 .
C19B C20B 1.3900 .
C24B H24B 0.9500 .
C24B C23B 1.3900 .
C23B H23B 0.9500 .
C23B C22B 1.3900 .
C22B H22B 0.9500 .
C22B C21B 1.3900 .
C21B H21B 0.9500 .
C21B C20B 1.3900 .
C20B H20B 0.9500 .
C37A C38A 1.42(4) .
C37A C42A 1.39(4) .
C38A H38A 0.9500 .
C38A C39A 1.43(4) .
C39A H39A 0.9500 .
C39A C40A 1.38(4) .
C40A H40A 0.9500 .
C40A C41A 1.35(3) .
C41A H41A 0.9500 .
C41A C42A 1.38(3) .
C42A H42A 0.9500 .
C55B C56B 1.3900 .
C55B C60A 1.3900 .
C56B H56B 0.9500 .
C56B C57A 1.3900 .
C57A H57A 0.9500 .
C57A C58A 1.3900 .
C58A H58A 0.9500 .
C58A C59A 1.3900 .
C59A H59A 0.9500 .
C59A C60A 1.3900 .
C60A H60A 0.9500 .
C61B C62B 1.3900 .
C61B C66B 1.3900 .
C62B H62B 0.9500 .
C62B C63B 1.3900 .
C63B H63B 0.9500 .
C63B C64B 1.3900 .
C64B H64B 0.9500 .
C64B C65B 1.3900 .
C65B H65B 0.9500 .
C65B C66B 1.3900 .
C66B H66B 0.9500 .
C67B C68B 1.3900 .
C67B C72B 1.3900 .
C68B H68B 0.9500 .
C68B C69B 1.3900 .
C69B H69B 0.9500 .
C69B C70B 1.3900 .
C70B H70B 0.9500 .
C70B C71B 1.3900 .
C71B H71B 0.9500 .
C71B C72B 1.3900 .
C72B H72B 0.9500 .
C79B C80B 1.3900 .
C79B C84B 1.3900 .
C80B H80B 0.9500 .
C80B C81B 1.3900 .
C81B H81B 0.9500 .
C81B C82B 1.3900 .
C82B H82B 0.9500 .
C82B C83B 1.3900 .
C83B H83B 0.9500 .
C83B C84B 1.3900 .
C84B H84B 0.9500 .
Li1A O1A 2.02(4) .
Li1A O2A 1.91(5) .
Li1A O3A 1.90(5) .
Li1A O4A 1.986(19) .
O1A C109 1.4420 .
O1A C112 1.4441 .
C109 H10A 0.9900 .
C109 H10B 0.9900 .
C109 C110 1.5350 .
C110 H11A 0.9900 .
C110 H11B 0.9900 .
C110 C111 1.5390 .
C111 H11C 0.9900 .
C111 H11D 0.9900 .
C111 C112 1.5330 .
C112 H11E 0.9900 .
C112 H11F 0.9900 .
O2A C113 1.4439 .
O2A C116 1.4413 .
C113 H11G 0.9900 .
C113 H11H 0.9900 .
C113 C114 1.5351 .
C114 H11I 0.9900 .
C114 H11J 0.9900 .
C114 C115 1.5381 .
C115 H11K 0.9900 .
C115 H11L 0.9900 .
C115 C116 1.5349 .
C116 H11M 0.9900 .
C116 H11N 0.9900 .
O3A C117 1.4410 .
O3A C120 1.4436 .
C117 H11O 0.9900 .
C117 H11P 0.9900 .
C117 C118 1.5358 .
C118 H11Q 0.9900 .
C118 H11R 0.9900 .
C118 C119 1.5373 .
C119 H11S 0.9900 .
C119 H11T 0.9900 .
C119 C120 1.5354 .
C120 H12A 0.9900 .
C120 H12B 0.9900 .
O4A C123 1.4415 .
O4A C121 1.4427 .
C123 H12C 0.9900 .
C123 H12D 0.9900 .
C123 C124 1.5360 .
C124 H12E 0.9900 .
C124 H12F 0.9900 .
C124 C122 1.5374 .
C122 H12G 0.9900 .
C122 H12H 0.9900 .
C122 C121 1.5348 .
C121 H12I 0.9900 .
C121 H12J 0.9900 .
Li1B O1B 2.31(4) .
Li1B O2B 2.30(5) .
Li1B O3B 2.11(4) .
Li1B O4B 2.048(19) .
O1B C209 1.4447 .
O1B C212 1.4445 .
C209 H20C 0.9900 .
C209 H20D 0.9900 .
C209 C210 1.5345 .
C210 H21C 0.9900 .
C210 H21D 0.9900 .
C210 C211 1.5392 .
C211 H21E 0.9900 .
C211 H21F 0.9900 .
C211 C212 1.5336 .
C212 H21G 0.9900 .
C212 H21H 0.9900 .
O2B C213 1.4415 .
O2B C216 1.4452 .
C213 H21I 0.9900 .
C213 H21J 0.9900 .
C213 C214 1.5360 .
C214 H21K 0.9900 .
C214 H21L 0.9900 .
C214 C215 1.5373 .
C215 H21M 0.9900 .
C215 H21N 0.9900 .
C215 C216 1.5365 .
C216 H21O 0.9900 .
C216 H21P 0.9900 .
O3B C217 1.4438 .
O3B C220 1.4442 .
C217 H21Q 0.9900 .
C217 H21R 0.9900 .
C217 C218 1.5340 .
C218 H21S 0.9900 .
C218 H21T 0.9900 .
C218 C219 1.5394 .
C219 H21U 0.9900 .
C219 H21V 0.9900 .
C219 C220 1.5351 .
C220 H22C 0.9900 .
C220 H22D 0.9900 .
O4B C221 1.1123 .
O4B C224 1.7533 .
C221 H22E 0.9900 .
C221 H22F 0.9900 .
C221 C222 1.4453 .
C222 H22G 0.9900 .
C222 H22H 0.9900 .
C222 C223 1.5356 .
C223 H22I 0.9900 .
C223 H22J 0.9900 .
C223 C224 1.5395 .
C224 H22K 0.9900 .
C224 H22L 0.9900 .

loop_
_geom_torsion_atom_site_label_1
_geom_torsion_atom_site_label_2
_geom_torsion_atom_site_label_3
_geom_torsion_atom_site_label_4
_geom_torsion
_geom_torsion_site_symmetry_1
_geom_torsion_site_symmetry_2
_geom_torsion_site_symmetry_3
_geom_torsion_site_symmetry_4
Pd1 P1 N1 Y1 -10.8(3) . . . .
Pd1 P1 N1 C1 165.0(6) . . . .
Pd1 P1 C7 C8 144.8(6) . . . .
Pd1 P1 C7 C12 -31.9(6) . . . .
Pd1 P1 C13 C14 -58.7(7) . . . .
Pd1 P1 C13 C18 116.8(6) . . . .
Pd1 P2 N2 Y1 -18.9(3) . . . .
Pd1 P2 N2 C19A 172.8(14) . . . .
Pd1 P2 N2 C19B 154.9(11) . . . .
Pd1 P2 C25 C26 111.2(7) . . . .
Pd1 P2 C25 C30 -62.5(6) . . . .
Pd1 P2 C31 C32 116.6(7) . . . .
Pd1 P2 C31 C36 -56.5(7) . . . .
Pd1 P5 N5 C73 173.4(6) . . . .
Pd1 P5 C85 C86 -64.6(6) . . . .
Pd1 P5 C85 C90 104.7(6) . . . .
Pd1 P5 C79A C80A 81.4(15) . . . .
Pd1 P5 C79A C84A -91.8(13) . . . .
Pd1 P5 C79B C80B 99.2(15) . . . .
Pd1 P5 C79B C84B -74.4(14) . . . .
Pd2 P3 N3 Y1 0.7(3) . . . .
Pd2 P3 N3 C37B -175.2(12) . . . .
Pd2 P3 N3 C37A 163.0(9) . . . .
Pd2 P3 C43 C44 96.8(7) . . . .
Pd2 P3 C43 C48 -76.8(8) . . . .
Pd2 P3 C49 C50 163.0(5) . . . .
Pd2 P3 C49 C54 -18.7(6) . . . .
Pd2 P4 N4 Y1 -15.9(3) . . . .
Pd2 P4 N4 C55A 170.9(9) . . . .
Pd2 P4 N4 C55B 146.0(9) . . . .
Pd2 P4 C61A C62A 134.7(8) . . . .
Pd2 P4 C61A C66A -36.2(9) . . . .
Pd2 P4 C67A C68A -86.5(12) . . . .
Pd2 P4 C67A C72A 85.1(11) . . . .
Pd2 P6 N6 C91 175.4(9) . . . .
Pd2 P6 C97 C98 -63.4(7) . . . .
Pd2 P6 C97 C102 106.8(8) . . . .
Pd2 P6 C103 C104 130.5(9) . . . .
Pd2 P6 C103 C108 -49.4(10) . . . .
Y1 P1 N1 C1 175.8(8) . . . .
Y1 P1 C7 C8 -144.4(6) . . . .
Y1 P1 C7 C12 38.9(7) . . . .
Y1 P1 C13 C14 -143.2(5) . . . .
Y1 P1 C13 C18 32.3(8) . . . .
Y1 P2 N2 C19A -168.3(16) . . . .
Y1 P2 N2 C19B 173.9(12) . . . .
Y1 P2 C25 C26 -167.3(6) . . . .
Y1 P2 C25 C30 19.0(7) . . . .
Y1 P2 C31 C32 41.2(8) . . . .
Y1 P2 C31 C36 -131.9(6) . . . .
Y1 P3 N3 C37B -175.9(13) . . . .
Y1 P3 N3 C37A 162.3(10) . . . .
Y1 P3 C43 C44 12.9(9) . . . .
Y1 P3 C43 C48 -160.7(6) . . . .
Y1 P3 C49 C50 -121.1(6) . . . .
Y1 P3 C49 C54 57.2(6) . . . .
Y1 P4 N4 C55A -173.3(11) . . . .
Y1 P4 N4 C55B 161.9(10) . . . .
Y1 P4 C61A C62A 54.9(12) . . . .
Y1 P4 C61A C66A -116.0(8) . . . .
Y1 P4 C67A C68A 5.1(19) . . . .
Y1 P4 C67A C72A 176.7(9) . . . .
Y1 N1 C1 C2 125.1(8) . . . .
Y1 N1 C1 C6 -52.3(10) . . . .
Y1 N2 C19A C24A 34.8(15) . . . .
Y1 N2 C19A C20A -151.0(8) . . . .
Y1 N2 C19B C24B 14.2(15) . . . .
Y1 N2 C19B C20B -155.1(8) . . . .
Y1 N3 C37B C38B -46(3) . . . .
Y1 N3 C37B C42B 114(2) . . . .
Y1 N3 C37A C38A -83(3) . . . .
Y1 N3 C37A C42A 108(2) . . . .
Y1 N4 C55A C56A 35.6(12) . . . .
Y1 N4 C55A C60B -154.6(8) . . . .
Y1 N4 C55B C56B 6.0(13) . . . .
Y1 N4 C55B C60A -164.9(8) . . . .
P1 N1 C1 C2 -49.8(11) . . . .
P1 N1 C1 C6 132.8(7) . . . .
P1 C7 C8 C9 -176.0(7) . . . .
P1 C7 C12 C11 177.6(6) . . . .
P1 C13 C14 C15 178.5(7) . . . .
P1 C13 C18 C17 -177.0(7) . . . .
P2 N2 C19A C24A -158.8(10) . . . .
P2 N2 C19A C20A 15(2) . . . .
P2 N2 C19B C24B -157.1(7) . . . .
P2 N2 C19B C20B 33.6(16) . . . .
P2 C25 C26 C27 -173.2(8) . . . .
P2 C25 C30 C29 174.9(7) . . . .
P2 C31 C32 C33 -175.6(9) . . . .
P2 C31 C36 C35 174.6(7) . . . .
P3 N3 C37B C38B 129(3) . . . .
P3 N3 C37B C42B -71(2) . . . .
P3 N3 C37A C38A 117(3) . . . .
P3 N3 C37A C42A -52(3) . . . .
P3 C43 C44 C45 -177.2(9) . . . .
P3 C43 C48 C47 176.5(9) . . . .
P3 C49 C50 C51 178.9(6) . . . .
P3 C49 C54 C53 -178.6(6) . . . .
P4 N4 C55A C56A -152.6(9) . . . .
P4 N4 C55A C60B 17.1(16) . . . .
P4 N4 C55B C56B -150.8(8) . . . .
P4 N4 C55B C60A 38.3(14) . . . .
P4 C61A C62A C63A -170.6(13) . . . .
P4 C61A C66A C65A 171.0(13) . . . .
P4 C67A C68A C69A 172.1(16) . . . .
P4 C67A C72A C71A -171.2(17) . . . .
P4 C61B C62B C63B 179.9(11) . . . .
P4 C61B C66B C65B -179.9(11) . . . .
P4 C67B C68B C69B 178.9(17) . . . .
P4 C67B C72B C71B -178.9(17) . . . .
P5 N5 C73 C74 13.0(11) . . . .
P5 N5 C73 C78 -167.6(6) . . . .
P5 C85 C86 C87 173.6(7) . . . .
P5 C85 C90 C89 -172.5(6) . . . .
P5 C79A C80A C81A -173(2) . . . .
P5 C79A C84A C83A 173.4(19) . . . .
P5 C79B C80B C81B -173(2) . . . .
P5 C79B C84B C83B 174(2) . . . .
P6 N6 C91 C92 -168.5(9) . . . .
P6 N6 C91 C96 10.0(18) . . . .
P6 C97 C98 C99 172.7(7) . . . .
P6 C97 C102 C101 -170.0(9) . . . .
P6 C103 C104 C105 -179.7(10) . . . .
P6 C103 C108 C107 -177.3(10) . . . .
N1 P1 C7 C8 -96.1(7) . . . .
N1 P1 C7 C12 87.2(6) . . . .
N1 P1 C13 C14 172.0(6) . . . .
N1 P1 C13 C18 -12.4(7) . . . .
N1 C1 C2 C3 -177.6(9) . . . .
N1 C1 C6 C5 176.8(9) . . . .
N2 P2 C25 C26 -126.9(7) . . . .
N2 P2 C25 C30 59.4(6) . . . .
N2 P2 C31 C32 -7.3(8) . . . .
N2 P2 C31 C36 179.6(6) . . . .
N2 C19A C24A C23A 174.1(16) . . . .
N2 C19A C20A C21A -174.3(16) . . . .
N2 C19B C24B C23B -170.5(13) . . . .
N2 C19B C20B C21B 168.4(15) . . . .
N3 P3 C43 C44 -29.3(8) . . . .
N3 P3 C43 C48 157.1(7) . . . .
N3 P3 C49 C50 -73.7(7) . . . .
N3 P3 C49 C54 104.6(6) . . . .
N3 C37B C38B C39B 178(3) . . . .
N3 C37B C42B C41B -174(2) . . . .
N3 C37A C38A C39A 179(3) . . . .
N3 C37A C42A C41A 171(2) . . . .
N4 P4 C61A C62A 4.3(12) . . . .
N4 P4 C61A C66A -166.5(7) . . . .
N4 P4 C67A C68A 41.9(13) . . . .
N4 P4 C67A C72A -146.5(10) . . . .
N4 C55A C56A C57B 170.2(13) . . . .
N4 C55A C60B C59B -169.3(14) . . . .
N4 C55B C56B C57A -171.2(14) . . . .
N4 C55B C60A C59A 170.6(15) . . . .
N5 P5 C85 C86 176.8(6) . . . .
N5 P5 C85 C90 -13.8(7) . . . .
N5 P5 C79A C80A -151.8(12) . . . .
N5 P5 C79A C84A 34.9(13) . . . .
N5 P5 C79B C80B -140.8(14) . . . .
N5 P5 C79B C84B 45.7(13) . . . .
N5 C73 C74 C75 178.4(7) . . . .
N5 C73 C78 C77 -177.8(7) . . . .
N6 P6 C97 C98 174.6(7) . . . .
N6 P6 C97 C102 -15.1(9) . . . .
N6 P6 C103 C104 -104.5(10) . . . .
N6 P6 C103 C108 75.6(10) . . . .
N6 C91 C92 C93 -178.6(12) . . . .
N6 C91 C96 C95 179.2(13) . . . .
C1 C2 C3 C4 -1.0(19) . . . .
C2 C1 C6 C5 -0.8(14) . . . .
C2 C3 C4 C5 3(2) . . . .
C3 C4 C5 C6 -4(2) . . . .
C4 C5 C6 C1 2.9(19) . . . .
C6 C1 C2 C3 -0.1(15) . . . .
C7 P1 N1 Y1 -124.9(3) . . . .
C7 P1 N1 C1 50.9(7) . . . .
C7 P1 C13 C14 54.8(7) . . . .
C7 P1 C13 C18 -129.7(7) . . . .
C7 C8 C9 C10 -0.4(14) . . . .
C8 C7 C12 C11 0.6(11) . . . .
C8 C9 C10 C11 -1.3(15) . . . .
C9 C10 C11 C12 2.6(15) . . . .
C10 C11 C12 C7 -2.3(13) . . . .
C12 C7 C8 C9 0.7(12) . . . .
C13 P1 N1 Y1 125.4(3) . . . .
C13 P1 N1 C1 -58.8(7) . . . .
C13 P1 C7 C8 16.6(7) . . . .
C13 P1 C7 C12 -160.1(6) . . . .
C13 C14 C15 C16 -2.1(14) . . . .
C14 C13 C18 C17 -1.3(13) . . . .
C14 C15 C16 C17 -0.3(15) . . . .
C15 C16 C17 C18 1.8(16) . . . .
C16 C17 C18 C13 -0.9(15) . . . .
C18 C13 C14 C15 2.8(12) . . . .
C25 P2 N2 Y1 -141.8(3) . . . .
C25 P2 N2 C19A 50.0(15) . . . .
C25 P2 N2 C19B 32.1(11) . . . .
C25 P2 C31 C32 -120.5(8) . . . .
C25 P2 C31 C36 66.5(7) . . . .
C25 C26 C27 C28 0.2(16) . . . .
C26 C25 C30 C29 0.6(12) . . . .
C26 C27 C28 C29 -2.0(17) . . . .
C27 C28 C29 C30 3.0(15) . . . .
C28 C29 C30 C25 -2.4(13) . . . .
C30 C25 C26 C27 0.5(13) . . . .
C31 P2 N2 Y1 106.3(3) . . . .
C31 P2 N2 C19A -61.9(15) . . . .
C31 P2 N2 C19B -79.8(11) . . . .
C31 P2 C25 C26 -12.3(8) . . . .
C31 P2 C25 C30 174.0(5) . . . .
C31 C32 C33 C34 1.3(19) . . . .
C32 C31 C36 C35 1.4(13) . . . .
C32 C33 C34 C35 0.7(19) . . . .
C33 C34 C35 C36 -1.5(17) . . . .
C34 C35 C36 C31 0.5(14) . . . .
C36 C31 C32 C33 -2.3(15) . . . .
C43 P3 N3 Y1 130.8(3) . . . .
C43 P3 N3 C37B -45.0(12) . . . .
C43 P3 N3 C37A -66.9(10) . . . .
C43 P3 C49 C50 38.8(7) . . . .
C43 P3 C49 C54 -142.9(6) . . . .
C43 C44 C45 C46 1.7(19) . . . .
C44 C43 C48 C47 3.0(16) . . . .
C44 C45 C46 C47 1(2) . . . .
C45 C46 C47 C48 -1(3) . . . .
C46 C47 C48 C43 -1(2) . . . .
C48 C43 C44 C45 -3.5(15) . . . .
C49 P3 N3 Y1 -120.9(3) . . . .
C49 P3 N3 C37B 63.2(12) . . . .
C49 P3 N3 C37A 41.4(10) . . . .
C49 P3 C43 C44 -146.2(7) . . . .
C49 P3 C43 C48 40.2(8) . . . .
C49 C50 C51 C52 0.0(12) . . . .
C50 C49 C54 C53 -0.2(11) . . . .
C50 C51 C52 C53 -1.1(13) . . . .
C51 C52 C53 C54 1.5(14) . . . .
C52 C53 C54 C49 -0.8(13) . . . .
C54 C49 C50 C51 0.6(11) . . . .
C73 C74 C75 C76 1.7(12) . . . .
C74 C73 C78 C77 1.6(12) . . . .
C74 C75 C76 C77 -2.9(14) . . . .
C75 C76 C77 C78 3.5(14) . . . .
C76 C77 C78 C73 -2.9(13) . . . .
C78 C73 C74 C75 -1.0(11) . . . .
C85 P5 N5 C73 -66.0(7) . . . .
C85 P5 C79A C80A -44.3(15) . . . .
C85 P5 C79A C84A 142.5(11) . . . .
C85 P5 C79B C80B -33.8(17) . . . .
C85 P5 C79B C84B 152.6(10) . . . .
C85 C86 C87 C88 -1.6(14) . . . .
C86 C85 C90 C89 -3.1(12) . . . .
C86 C87 C88 C89 -1.3(15) . . . .
C87 C88 C89 C90 1.9(15) . . . .
C88 C89 C90 C85 0.4(13) . . . .
C90 C85 C86 C87 3.8(12) . . . .
C91 C92 C93 C94 -1(3) . . . .
C92 C91 C96 C95 -2(2) . . . .
C92 C93 C94 C95 -2(3) . . . .
C93 C94 C95 C96 2(3) . . . .
C94 C95 C96 C91 0(3) . . . .
C96 C91 C92 C93 3(2) . . . .
C97 P6 N6 C91 -63.5(10) . . . .
C97 P6 C103 C104 5.5(11) . . . .
C97 P6 C103 C108 -174.4(9) . . . .
C97 C98 C99 C100 -4.0(15) . . . .
C98 C97 C102 C101 0.3(15) . . . .
C98 C99 C100 C101 3.4(18) . . . .
C99 C100 C101 C102 -1(2) . . . .
C100 C101 C102 C97 -0.8(19) . . . .
C102 C97 C98 C99 2.1(13) . . . .
C103 P6 N6 C91 45.5(10) . . . .
C103 P6 C97 C98 67.0(8) . . . .
C103 P6 C97 C102 -122.8(9) . . . .
C103 C104 C105 C106 -2(2) . . . .
C104 C103 C108 C107 2.8(18) . . . .
C104 C105 C106 C107 1(2) . . . .
C105 C106 C107 C108 2(2) . . . .
C106 C107 C108 C103 -4(2) . . . .
C108 C103 C104 C105 0.2(18) . . . .
C19A C24A C23A C22A 0.0 . . . .
C24A C19A C20A C21A 0.0 . . . .
C24A C23A C22A C21A 0.0 . . . .
C23A C22A C21A C20A 0.0 . . . .
C22A C21A C20A C19A 0.0 . . . .
C20A C19A C24A C23A 0.0 . . . .
C37B C38B C39B C40B -17(6) . . . .
C38B C37B C42B C41B -13(4) . . . .
C38B C39B C40B C41B 12(6) . . . .
C39B C40B C41B C42B -7(5) . . . .
C40B C41B C42B C37B 8(4) . . . .
C42B C37B C38B C39B 17(5) . . . .
C55A C56A C57B C58B 0.0 . . . .
C56A C55A C60B C59B 0.0 . . . .
C56A C57B C58B C59B 0.0 . . . .
C57B C58B C59B C60B 0.0 . . . .
C58B C59B C60B C55A 0.0 . . . .
C60B C55A C56A C57B 0.0 . . . .
C61A P4 N4 Y1 115.1(7) . . . .
C61A P4 N4 C55A -58.2(12) . . . .
C61A P4 C67A C68A 156.3(13) . . . .
C61A P4 C67A C72A -32.1(13) . . . .
C61A C62A C63A C64A 0.0 . . . .
C62A C61A C66A C65A 0.0 . . . .
C62A C63A C64A C65A 0.0 . . . .
C63A C64A C65A C66A 0.0 . . . .
C64A C65A C66A C61A 0.0 . . . .
C66A C61A C62A C63A 0.0 . . . .
C67A P4 N4 Y1 -147.8(7) . . . .
C67A P4 N4 C55A 39.0(12) . . . .
C67A P4 C61A C62A -103.7(13) . . . .
C67A P4 C61A C66A 85.5(11) . . . .
C67A C68A C69A C70A 0.0 . . . .
C68A C67A C72A C71A 0.0 . . . .
C68A C69A C70A C71A 0.0 . . . .
C69A C70A C71A C72A 0.0 . . . .
C70A C71A C72A C67A 0.0 . . . .
C72A C67A C68A C69A 0.0 . . . .
C79A P5 N5 C73 39.3(12) . . . .
C79A P5 C85 C86 67.3(12) . . . .
C79A P5 C85 C90 -123.4(12) . . . .
C79A C80A C81A C82A 0.0 . . . .
C80A C79A C84A C83A 0.0 . . . .
C80A C81A C82A C83A 0.0 . . . .
C81A C82A C83A C84A 0.0 . . . .
C82A C83A C84A C79A 0.0 . . . .
C84A C79A C80A C81A 0.0 . . . .
C19B C24B C23B C22B 0.0 . . . .
C24B C19B C20B C21B 0.0 . . . .
C24B C23B C22B C21B 0.0 . . . .
C23B C22B C21B C20B 0.0 . . . .
C22B C21B C20B C19B 0.0 . . . .
C20B C19B C24B C23B 0.0 . . . .
C37A C38A C39A C40A 15(6) . . . .
C38A C37A C42A C41A 3(4) . . . .
C38A C39A C40A C41A -9(5) . . . .
C39A C40A C41A C42A 1(5) . . . .
C40A C41A C42A C37A 3(4) . . . .
C42A C37A C38A C39A -12(5) . . . .
C55B C56B C57A C58A 0.0 . . . .
C56B C55B C60A C59A 0.0 . . . .
C56B C57A C58A C59A 0.0 . . . .
C57A C58A C59A C60A 0.0 . . . .
C58A C59A C60A C55B 0.0 . . . .
C60A C55B C56B C57A 0.0 . . . .
C61B P4 N4 Y1 100.6(6) . . . .
C61B P4 N4 C55B -97.5(10) . . . .
C61B C62B C63B C64B 0.0 . . . .
C62B C61B C66B C65B 0.0 . . . .
C62B C63B C64B C65B 0.0 . . . .
C63B C64B C65B C66B 0.0 . . . .
C64B C65B C66B C61B 0.0 . . . .
C66B C61B C62B C63B 0.0 . . . .
C67B P4 N4 Y1 -134.2(6) . . . .
C67B P4 N4 C55B 27.6(11) . . . .
C67B C68B C69B C70B 0.0 . . . .
C68B C67B C72B C71B 0.0 . . . .
C68B C69B C70B C71B 0.0 . . . .
C69B C70B C71B C72B 0.0 . . . .
C70B C71B C72B C67B 0.0 . . . .
C72B C67B C68B C69B 0.0 . . . .
C79B P5 N5 C73 43.7(13) . . . .
C79B P5 C85 C86 73.8(13) . . . .
C79B P5 C85 C90 -116.9(13) . . . .
C79B C80B C81B C82B 0.0 . . . .
C80B C79B C84B C83B 0.0 . . . .
C80B C81B C82B C83B 0.0 . . . .
C81B C82B C83B C84B 0.0 . . . .
C82B C83B C84B C79B 0.0 . . . .
C84B C79B C80B C81B 0.0 . . . .
Li1A O1A C109 C110 127(2) . . . .
Li1A O1A C112 C111 -159(2) . . . .
Li1A O2A C113 C114 -170.2(17) . . . .
Li1A O2A C116 C115 142.0(18) . . . .
Li1A O3A C117 C118 142(2) . . . .
Li1A O3A C120 C119 -169(2) . . . .
Li1A O4A C123 C124 165(4) . . . .
Li1A O4A C121 C122 170(3) . . . .
O1A C109 C110 C111 31.4 . . . .
C109 O1A C112 C111 -12.3 . . . .
C109 C110 C111 C112 -37.3 . . . .
C110 C111 C112 O1A 31.5 . . . .
C112 O1A C109 C110 -12.3 . . . .
O2A C113 C114 C115 31.5 . . . .
C113 O2A C116 C115 -12.4 . . . .
C113 C114 C115 C116 -37.4 . . . .
C114 C115 C116 O2A 31.6 . . . .
C116 O2A C113 C114 -12.3 . . . .
O3A C117 C118 C119 31.6 . . . .
C117 O3A C120 C119 -12.2 . . . .
C117 C118 C119 C120 -37.3 . . . .
C118 C119 C120 O3A 31.4 . . . .
C120 O3A C117 C118 -12.4 . . . .
O4A C123 C124 C122 31.5 . . . .
C123 O4A C121 C122 -12.5 . . . .
C123 C124 C122 C121 -37.5 . . . .
C124 C122 C121 O4A 31.7 . . . .
C121 O4A C123 C124 -12.2 . . . .
Li1B O1B C209 C210 164.1(16) . . . .
Li1B O1B C212 C211 171.5(18) . . . .
Li1B O2B C213 C214 169.8(18) . . . .
Li1B O2B C216 C215 165(3) . . . .
Li1B O3B C217 C218 -160(3) . . . .
Li1B O3B C220 C219 138(2) . . . .
Li1B O4B C221 C222 176(4) . . . .
Li1B O4B C224 C223 -156(4) . . . .
O1B C209 C210 C211 31.6 . . . .
C209 O1B C212 C211 -12.3 . . . .
C209 C210 C211 C212 -37.5 . . . .
C210 C211 C212 O1B 31.6 . . . .
C212 O1B C209 C210 -12.4 . . . .
O2B C213 C214 C215 31.5 . . . .
C213 O2B C216 C215 -12.3 . . . .
C213 C214 C215 C216 -37.3 . . . .
C214 C215 C216 O2B 31.4 . . . .
C216 O2B C213 C214 -12.3 . . . .
O3B C217 C218 C219 31.5 . . . .
C217 O3B C220 C219 -12.4 . . . .
C217 C218 C219 C220 -37.5 . . . .
C218 C219 C220 O3B 31.6 . . . .
C220 O3B C217 C218 -12.3 . . . .
O4B C221 C222 C223 -23.2 . . . .
C221 O4B C224 C223 16.0 . . . .
C221 C222 C223 C224 31.6 . . . .
C222 C223 C224 O4B -26.0 . . . .
C224 O4B C221 C222 4.0 . . . .
